data_4347888
loop_
_publ_author_name
'Li, Lei-Lei'
'Cao, Gao-Juan'
'Zhao, Jun-Wei'
'He, Huan'
'Yang, Bai-Feng'
'Yang, Guo-Yu'

_publ_section_title
;
 Lanthanide Germanate Cluster Organic Frameworks Based on {Ln8Ge12}
 Clusters: From One-Dimensional Chains to Two-Dimensional Layers and
 Three-Dimensional Frameworks.
;
_journal_issue 11
_journal_name_full 'Inorganic chemistry'
_journal_page_first 5671
_journal_page_last 5683
_journal_paper_doi 10.1021/acs.inorgchem.6b00754
_journal_volume 55
_journal_year 2016
_chemical_formula_moiety '0.5(C120 H168 Ge24 N12 Nd20 O144), 12(O)'
_chemical_formula_sum 'C60 H108 Ge12 N6 Nd10 O84'
_chemical_formula_weight 4571.00
_space_group_crystal_system monoclinic
_space_group_IT_number 14
_space_group_name_Hall '-P 2yn'
_space_group_name_H-M_alt 'P 1 21/n 1'
_atom_sites_solution_hydrogens geom
_atom_sites_solution_primary direct
_atom_sites_solution_secondary difmap
_audit_creation_date 2016-05-04
_audit_creation_method
;
Olex2 1.2
(compiled 2016.02.19 svn.r3266 for OlexSys, GUI svn.r5155)
;
_cell_angle_alpha 90.00
_cell_angle_beta 106.542(5)
_cell_angle_gamma 90.00
_cell_formula_units_Z 2
_cell_length_a 16.425(6)
_cell_length_b 18.842(6)
_cell_length_c 19.184(7)
_cell_measurement_reflns_used 14001
_cell_measurement_temperature 293(2)
_cell_measurement_theta_max 27.4820
_cell_measurement_theta_min 2.1616
_cell_volume 5691(3)
_computing_cell_refinement 'Bruker XSCANS'
_computing_data_collection 'Bruker XSCANS'
_computing_data_reduction 'Bruker SHELXTL'
_computing_molecular_graphics 'Olex2 (Dolomanov et al., 2009)'
_computing_publication_material 'Olex2 (Dolomanov et al., 2009)'
_computing_structure_refinement 'SHELXL-97 (Sheldrick, 2008)'
_computing_structure_solution 'SHELXS-97 (Sheldrick, 2008)'
_diffrn_ambient_temperature 293(2)
_diffrn_detector_area_resol_mean none
_diffrn_measured_fraction_theta_full 0.993
_diffrn_measured_fraction_theta_max 0.993
_diffrn_measurement_device_type 'Bruker P4'
_diffrn_measurement_method '\w scans'
_diffrn_radiation_monochromator graphite
_diffrn_radiation_type MoK\a
_diffrn_radiation_wavelength 0.71073
_diffrn_reflns_av_R_equivalents 0.0387
_diffrn_reflns_av_unetI/netI 0.0436
_diffrn_reflns_limit_h_max 20
_diffrn_reflns_limit_h_min -21
_diffrn_reflns_limit_k_max 23
_diffrn_reflns_limit_k_min -24
_diffrn_reflns_limit_l_max 24
_diffrn_reflns_limit_l_min -24
_diffrn_reflns_number 41959
_diffrn_reflns_theta_full 27.49
_diffrn_reflns_theta_max 27.49
_diffrn_reflns_theta_min 2.21
_diffrn_source 'fine-focus sealed tube'
_diffrn_standards_decay_% none
_diffrn_standards_interval_count none
_diffrn_standards_interval_time none
_diffrn_standards_number none
_exptl_absorpt_coefficient_mu 7.701
_exptl_absorpt_correction_T_max 0.3378
_exptl_absorpt_correction_T_min 0.2136
_exptl_absorpt_correction_type multi-scan
_exptl_absorpt_process_details SADABS
_exptl_crystal_colour PINK
_exptl_crystal_density_diffrn 2.667
_exptl_crystal_density_method 'not measured'
_exptl_crystal_description BLOCK
_exptl_crystal_F_000 4332
_exptl_crystal_size_max 0.29
_exptl_crystal_size_mid 0.22
_exptl_crystal_size_min 0.18
_refine_diff_density_max 2.579
_refine_diff_density_min -1.327
_refine_diff_density_rms 0.212
_refine_ls_extinction_method none
_refine_ls_goodness_of_fit_ref 1.078
_refine_ls_hydrogen_treatment constr
_refine_ls_matrix_type full
_refine_ls_number_parameters 775
_refine_ls_number_reflns 12980
_refine_ls_number_restraints 3162
_refine_ls_restrained_S_all 1.013
_refine_ls_R_factor_all 0.0494
_refine_ls_R_factor_gt 0.0373
_refine_ls_shift/su_max 0.006
_refine_ls_shift/su_mean 0.000
_refine_ls_structure_factor_coef Fsqd
_refine_ls_weighting_details 'calc w=1/[\s^2^(Fo^2^)+(0.0498P)^2^+3.7023P] where P=(Fo^2^+2Fc^2^)/3'
_refine_ls_weighting_scheme calc
_refine_ls_wR_factor_gt 0.0879
_refine_ls_wR_factor_ref 0.0979
_reflns_number_gt 10630
_reflns_number_total 12980
_reflns_threshold_expression >2sigma(I)
_cod_data_source_file ic6b00754_si_013.cif
_cod_data_source_block 12
_cod_depositor_comments
;
The following automatic conversions were performed:

data item '_exptl_absorpt_correction_type' value 'MULTI-SCAN' was
changed to 'multi-scan' in accordance with the
/home/saulius/struct/COD-crude-data/automatic-downloads/DataCite-retrospective/ACS/depositions/lib/dictionaries/cif_core.dic
dictionary named 'cif_core.dic' version 2.4.2 last updated on
2011-04-26.

Automatic conversion script
Id: cif_fix_values 6909 2019-04-08 15:41:33Z antanas 
;
_cod_original_cell_volume 5692(3)
_cod_original_sg_symbol_H-M P2(1)/n
_cod_database_code 4347888
_olex2_refinement_description
;
1. Fixed Uiso
 At 1.2 times of:
  All C(H) groups, All C(H,H) groups, All O(H,H) groups
2. Uiso/Uaniso restraints and constraints
All non-hydrogen atoms have similar U: within 3.8A with sigma of 0.02 and sigma
for terminal atoms of 0.04
: with sigma of 0.01 and sigma for terminal atoms of 0.02
3.a Riding coordinates:
 O1W(H1A,H1B), O2W(H2A,H2B), O3W(H3A,H3B), O4W(H4A,H4B), O5W(H5A,H5B), O6W(H6A,
 H6B)
3.b Secondary CH2 refined with riding coordinates:
 C1(H1C,H1D), C2(H2C,H2D), C4(H4C,H4D), C5(H5C,H5D), C7(H7A,H7B), C8(H8A,H8B),
 C10(H10A,H10B), C11(H11A,H11B), C13(H13A,H13B), C14(H14A,H14B), C16(H16A,H16B),
  C17(H17A,H17B)
3.c Aromatic/amide H refined with riding coordinates:
 C21(H21), C22(H22), C23(H23), C26(H26), C27(H27), C28(H28)
;
_olex2_submission_special_instructions 'No special instructions were received'

loop_
_space_group_symop_id
_space_group_symop_operation_xyz
1 'x, y, z'
2 '-x+1/2, y+1/2, -z+1/2'
3 '-x, -y, -z'
4 'x-1/2, -y-1/2, z-1/2'

loop_
_atom_site_label
_atom_site_type_symbol
_atom_site_fract_x
_atom_site_fract_y
_atom_site_fract_z
_atom_site_U_iso_or_equiv
_atom_site_adp_type
_atom_site_occupancy
_atom_site_symmetry_multiplicity
_atom_site_calc_flag
_atom_site_refinement_flags
Nd1 Nd 0.30384(2) 0.407546(18) 0.802740(17) 0.02044(8) Uani 1 1 d U
Nd2 Nd 0.74477(2) 0.649214(17) 0.747211(16) 0.01965(8) Uani 1 1 d U
Nd3 Nd 0.548577(18) 0.307768(16) 1.078817(15) 0.01613(7) Uani 1 1 d U
Nd4 Nd 0.618786(17) 0.571248(16) 0.881088(15) 0.01340(7) Uani 1 1 d U
Nd5 Nd 0.676160(18) 0.383694(16) 0.950828(15) 0.01533(7) Uani 1 1 d U
Ge1 Ge 0.26151(4) 0.59137(3) 0.84831(3) 0.01771(13) Uani 1 1 d U
Ge2 Ge 0.22262(4) 0.46542(3) 0.94871(3) 0.01701(13) Uani 1 1 d U
Ge3 Ge 0.32156(4) 0.31691(3) 0.96627(3) 0.01763(13) Uani 1 1 d U
Ge4 Ge 0.47025(4) 0.28847(3) 0.88838(3) 0.01816(13) Uani 1 1 d U
Ge5 Ge 0.50966(4) 0.41240(3) 0.78672(3) 0.01835(13) Uani 1 1 d U
Ge6 Ge 0.40752(4) 0.56225(3) 0.76850(3) 0.01854(13) Uani 1 1 d U
O1 O 0.2134(3) 0.5107(2) 0.8661(2) 0.0247(9) Uani 1 1 d U
O2 O 0.2528(2) 0.3843(2) 0.9136(2) 0.0197(8) Uani 1 1 d U
O3 O 0.3638(3) 0.3004(2) 0.8910(2) 0.0240(9) Uani 1 1 d U
O4 O 0.4456(2) 0.3441(2) 0.8086(2) 0.0201(8) Uani 1 1 d U
O5 O 0.4157(2) 0.4682(2) 0.7584(2) 0.0220(9) Uani 1 1 d U
O6 O 0.3067(3) 0.5492(2) 0.7851(2) 0.0245(9) Uani 1 1 d U
O7 O 0.3335(2) 0.6215(2) 0.9279(2) 0.0208(8) Uani 1 1 d U
O8 O 0.3110(2) 0.4948(2) 1.0165(2) 0.0184(8) Uani 1 1 d U
O9 O 0.4084(2) 0.3526(2) 1.0322(2) 0.0213(8) Uani 1 1 d U
O10 O 0.5476(2) 0.3303(2) 0.9571(2) 0.0196(8) Uani 1 1 d U
O11 O 0.5748(2) 0.4536(2) 0.8637(2) 0.0205(8) Uani 1 1 d U
O12 O 0.4731(2) 0.5952(2) 0.8500(2) 0.0210(8) Uani 1 1 d U
O13 O 0.3437(3) 0.7091(2) 0.8048(2) 0.0323(10) Uani 1 1 d U
O14 O 0.2874(3) 0.8050(3) 0.7427(3) 0.0404(12) Uani 1 1 d U
O15 O 0.1726(3) 0.6083(3) 0.9771(3) 0.0335(11) Uani 1 1 d U
O16 O 0.0458(3) 0.6495(3) 0.9148(3) 0.0412(12) Uani 1 1 d U
O17 O 0.2532(3) 0.3583(2) 1.0565(2) 0.0230(9) Uani 1 1 d U
O18 O 0.1933(3) 0.3000(3) 1.1302(2) 0.0335(11) Uani 1 1 d U
O19 O 0.4706(3) 0.2100(2) 1.0031(3) 0.0342(11) Uani 1 1 d U
O20 O 0.4382(5) 0.0970(3) 1.0113(3) 0.0649(19) Uani 1 1 d U
O21 O 0.6193(3) 0.3210(2) 0.8314(2) 0.0261(9) Uani 1 1 d U
O22 O 0.6982(3) 0.2566(2) 0.7787(2) 0.0327(10) Uani 1 1 d U
O23 O 0.5487(3) 0.5544(2) 0.7469(2) 0.0244(9) Uani 1 1 d U
O24 O 0.6074(3) 0.5997(3) 0.6660(2) 0.0324(10) Uani 1 1 d U
O25 O 0.6295(3) 0.6790(2) 0.8091(2) 0.0233(9) Uani 1 1 d U
O26 O 0.5283(3) 0.7466(2) 0.8330(2) 0.0294(10) Uani 1 1 d U
O27 O 0.7328(3) 0.5445(2) 0.8242(2) 0.0242(9) Uani 1 1 d U
O28 O 0.7540(3) 0.4302(2) 0.8557(2) 0.0285(10) Uani 1 1 d U
O29 O 0.7713(3) 0.6426(3) 0.6280(2) 0.0333(10) Uani 1 1 d U
O30 O 0.8049(5) 0.5860(3) 0.5388(3) 0.0648(18) Uani 1 1 d U
O1W O 0.4111(3) 0.4600(2) 0.9129(2) 0.0255(9) Uani 1 1 d U
H1A H 0.4637 0.4651 0.9172 0.031 Uiso 1 1 d R
H1B H 0.4021 0.4743 0.9520 0.031 Uiso 1 1 d R
O2W O 0.3039(5) 0.3687(5) 0.6682(4) 0.094(2) Uani 1 1 d U
H2A H 0.2596 0.3470 0.6438 0.113 Uiso 1 1 d R
H2B H 0.3179 0.3983 0.6401 0.113 Uiso 1 1 d R
O3W O 0.1742(4) 0.4486(3) 0.7101(3) 0.0645(18) Uani 1 1 d U
H3A H 0.1256 0.4293 0.7010 0.077 Uiso 1 1 d R
H3B H 0.1798 0.4653 0.6705 0.077 Uiso 1 1 d R
O4W O 0.7318(3) 0.2572(3) 0.9663(2) 0.0344(11) Uani 1 1 d U
H4A H 0.7257 0.2244 0.9348 0.041 Uiso 1 1 d R
H4B H 0.7778 0.2498 0.9995 0.041 Uiso 1 1 d R
O5W O 0.6489(3) 0.1985(3) 1.0689(3) 0.0450(13) Uani 1 1 d U
H5A H 0.6987 0.2095 1.0679 0.054 Uiso 1 1 d R
H5B H 0.6452 0.1535 1.0691 0.054 Uiso 1 1 d R
O6W O 0.9016(3) 0.6201(3) 0.7929(3) 0.0459(13) Uani 1 1 d U
H6A H 0.9389 0.6336 0.8311 0.055 Uiso 1 1 d R
H6B H 0.9240 0.5888 0.7722 0.055 Uiso 1 1 d R
O7W O 0.5678(6) 0.6057(5) 0.5086(5) 0.112(3) Uani 1 1 d U
O8W O 0.5131(4) 0.1065(3) 0.1555(3) 0.0569(16) Uani 1 1 d U
O9W O 1.0038(5) 0.5165(4) 0.7418(4) 0.0765(19) Uani 1 1 d U
O10W O 0.1183(4) 0.7796(4) 0.9357(4) 0.0702(18) Uani 1 1 d U
O11W O 0.1652(10) 0.9593(9) 0.9337(8) 0.213(5) Uani 1 1 d U
O12W O 0.3357(8) 0.9943(6) 0.9307(4) 0.148(4) Uani 1 1 d U
N1 N 0.6228(4) 0.7501(3) 0.6899(3) 0.0318(12) Uani 1 1 d U
N2 N 0.4822(5) 0.8343(4) 0.6249(4) 0.0600(18) Uani 1 1 d U
N3 N 0.7745(3) 0.5246(3) 0.7034(3) 0.0253(11) Uani 1 1 d U
C1 C 0.1757(4) 0.6577(4) 0.8012(4) 0.0382(15) Uani 1 1 d U
H1C H 0.1261 0.6314 0.7740 0.046 Uiso 1 1 calc R
H1D H 0.1596 0.6846 0.8383 0.046 Uiso 1 1 calc R
C2 C 0.1994(6) 0.7096(6) 0.7500(6) 0.071(2) Uani 1 1 d U
H2C H 0.1953 0.6845 0.7050 0.085 Uiso 1 1 calc R
H2D H 0.1562 0.7463 0.7389 0.085 Uiso 1 1 calc R
C3 C 0.2814(5) 0.7451(4) 0.7711(4) 0.0409(17) Uani 1 1 d U
C4 C 0.1180(4) 0.4670(3) 0.9748(3) 0.0262(13) Uani 1 1 d U
H4C H 0.0902 0.4213 0.9636 0.031 Uiso 1 1 calc R
H4D H 0.1303 0.4747 1.0267 0.031 Uiso 1 1 calc R
C5 C 0.0588(4) 0.5244(4) 0.9348(4) 0.0328(15) Uani 1 1 d U
H5C H 0.0086 0.5244 0.9518 0.039 Uiso 1 1 calc R
H5D H 0.0408 0.5124 0.8835 0.039 Uiso 1 1 calc R
C6 C 0.0957(4) 0.6005(4) 0.9428(3) 0.0270(13) Uani 1 1 d U
C7 C 0.2622(4) 0.2330(3) 0.9834(4) 0.0294(13) Uani 1 1 d U
H7A H 0.2403 0.2078 0.9378 0.035 Uiso 1 1 calc R
H7B H 0.3024 0.2019 1.0164 0.035 Uiso 1 1 calc R
C8 C 0.1890(4) 0.2482(4) 1.0153(4) 0.0324(14) Uani 1 1 d U
H8A H 0.1396 0.2631 0.9769 0.039 Uiso 1 1 calc R
H8B H 0.1743 0.2053 1.0370 0.039 Uiso 1 1 calc R
C9 C 0.2136(4) 0.3056(3) 1.0722(3) 0.0252(13) Uani 1 1 d U
C10 C 0.4996(4) 0.1935(3) 0.8673(4) 0.0317(14) Uani 1 1 d U
H10A H 0.4835 0.1872 0.8150 0.038 Uiso 1 1 calc R
H10B H 0.5608 0.1881 0.8851 0.038 Uiso 1 1 calc R
C11 C 0.4576(5) 0.1349(4) 0.9007(4) 0.0440(18) Uani 1 1 d U
H11A H 0.3997 0.1289 0.8705 0.053 Uiso 1 1 calc R
H11B H 0.4874 0.0907 0.8993 0.053 Uiso 1 1 calc R
C12 C 0.4561(5) 0.1479(4) 0.9774(4) 0.0364(15) Uani 1 1 d U
C13 C 0.5435(4) 0.3903(3) 0.7005(3) 0.0268(13) Uani 1 1 d U
H13A H 0.4957 0.3976 0.6578 0.032 Uiso 1 1 calc R
H13B H 0.5887 0.4221 0.6974 0.032 Uiso 1 1 calc R
C14 C 0.5743(5) 0.3129(4) 0.7021(4) 0.0373(16) Uani 1 1 d U
H14A H 0.5259 0.2811 0.6921 0.045 Uiso 1 1 calc R
H14B H 0.6026 0.3062 0.6646 0.045 Uiso 1 1 calc R
C15 C 0.6354(4) 0.2951(3) 0.7759(3) 0.0259(13) Uani 1 1 d U
C16 C 0.3917(4) 0.6132(4) 0.6782(3) 0.0286(13) Uani 1 1 d U
H16A H 0.3345 0.6043 0.6475 0.034 Uiso 1 1 calc R
H16B H 0.3965 0.6636 0.6886 0.034 Uiso 1 1 calc R
C17 C 0.4542(5) 0.5937(4) 0.6360(4) 0.0400(16) Uani 1 1 d U
H17A H 0.4556 0.6314 0.6019 0.048 Uiso 1 1 calc R
H17B H 0.4352 0.5507 0.6083 0.048 Uiso 1 1 calc R
C18 C 0.5443(4) 0.5822(4) 0.6871(3) 0.0273(13) Uani 1 1 d U
C19 C 0.5743(4) 0.7277(3) 0.7943(3) 0.0241(12) Uani 1 1 d U
C20 C 0.5634(4) 0.7635(4) 0.7228(3) 0.0271(13) Uani 1 1 d U
C21 C 0.4930(5) 0.8054(4) 0.6905(4) 0.0420(16) Uani 1 1 d U
H21 H 0.4525 0.8134 0.7151 0.050 Uiso 1 1 calc R
C22 C 0.5429(6) 0.8219(5) 0.5938(5) 0.058(2) Uani 1 1 d U
H22 H 0.5376 0.8412 0.5481 0.069 Uiso 1 1 calc R
C23 C 0.6130(5) 0.7822(4) 0.6255(4) 0.0442(17) Uani 1 1 d U
H23 H 0.6550 0.7773 0.6020 0.053 Uiso 1 1 calc R
C24 C 0.7523(4) 0.4807(3) 0.8137(3) 0.0241(12) Uani 1 1 d U
C25 C 0.7733(4) 0.4673(3) 0.7436(3) 0.0251(12) Uani 1 1 d U
C26 C 0.7869(5) 0.4005(4) 0.7202(4) 0.0348(14) Uani 1 1 d U
H26 H 0.7861 0.3610 0.7490 0.042 Uiso 1 1 calc R
C27 C 0.8017(5) 0.3928(4) 0.6533(4) 0.0390(16) Uani 1 1 d U
H27 H 0.8100 0.3479 0.6364 0.047 Uiso 1 1 calc R
C28 C 0.8042(5) 0.4523(4) 0.6115(4) 0.0402(16) Uani 1 1 d U
H28 H 0.8161 0.4483 0.5671 0.048 Uiso 1 1 calc R
C29 C 0.7883(5) 0.5183(4) 0.6379(3) 0.0315(14) Uani 1 1 d U
C30 C 0.7883(5) 0.5871(4) 0.5976(4) 0.0367(15) Uani 1 1 d U

loop_
_atom_site_aniso_label
_atom_site_aniso_U_11
_atom_site_aniso_U_22
_atom_site_aniso_U_33
_atom_site_aniso_U_23
_atom_site_aniso_U_13
_atom_site_aniso_U_12
Nd1 0.01954(15) 0.02284(17) 0.01739(15) -0.00057(12) 0.00277(12) -0.00358(13)
Nd2 0.02292(16) 0.01837(16) 0.02011(16) 0.00125(12) 0.01008(12) -0.00115(13)
Nd3 0.01731(14) 0.01677(16) 0.01399(14) 0.00101(11) 0.00394(11) 0.00089(12)
Nd4 0.01477(14) 0.01347(15) 0.01200(13) 0.00056(11) 0.00389(11) -0.00046(11)
Nd5 0.01664(14) 0.01539(15) 0.01369(14) 0.00001(11) 0.00388(11) 0.00070(11)
Ge1 0.0176(3) 0.0182(3) 0.0155(3) 0.0015(2) 0.0018(2) 0.0015(2)
Ge2 0.0157(3) 0.0190(3) 0.0157(3) -0.0014(2) 0.0036(2) -0.0005(2)
Ge3 0.0196(3) 0.0174(3) 0.0151(3) -0.0003(2) 0.0038(2) -0.0015(2)
Ge4 0.0201(3) 0.0176(3) 0.0160(3) -0.0025(2) 0.0039(2) 0.0011(2)
Ge5 0.0187(3) 0.0222(3) 0.0140(3) -0.0022(2) 0.0045(2) -0.0007(2)
Ge6 0.0200(3) 0.0199(3) 0.0144(3) 0.0012(2) 0.0028(2) -0.0009(2)
O1 0.0252(19) 0.029(2) 0.0170(18) 0.0051(17) 0.0018(15) -0.0072(17)
O2 0.0218(18) 0.0210(19) 0.0162(18) -0.0012(15) 0.0053(15) -0.0006(16)
O3 0.0220(19) 0.028(2) 0.0219(19) -0.0009(17) 0.0058(16) -0.0018(17)
O4 0.0202(18) 0.021(2) 0.0190(18) 0.0004(16) 0.0048(15) -0.0031(16)
O5 0.0213(18) 0.021(2) 0.0223(19) -0.0015(16) 0.0036(15) -0.0001(16)
O6 0.0220(19) 0.030(2) 0.0205(19) -0.0038(17) 0.0045(16) -0.0015(17)
O7 0.0198(18) 0.024(2) 0.0172(18) -0.0003(16) 0.0033(15) -0.0017(16)
O8 0.0226(18) 0.0133(18) 0.0168(18) 0.0031(15) 0.0013(15) -0.0021(15)
O9 0.0189(18) 0.025(2) 0.0196(18) -0.0037(16) 0.0048(15) 0.0027(16)
O10 0.0194(18) 0.024(2) 0.0145(17) 0.0001(16) 0.0038(14) -0.0007(16)
O11 0.0243(18) 0.0181(18) 0.0162(17) -0.0001(15) 0.0008(15) -0.0022(16)
O12 0.0210(18) 0.023(2) 0.0178(18) -0.0028(16) 0.0031(15) 0.0028(16)
O13 0.036(2) 0.032(2) 0.028(2) 0.0074(19) 0.0071(18) 0.0100(19)
O14 0.044(3) 0.030(3) 0.039(3) 0.009(2) -0.002(2) 0.002(2)
O15 0.024(2) 0.035(2) 0.035(2) 0.002(2) -0.0008(18) -0.0002(19)
O16 0.034(3) 0.037(3) 0.045(3) -0.001(2) 0.000(2) 0.007(2)
O17 0.0228(19) 0.024(2) 0.0227(19) 0.0037(17) 0.0067(16) -0.0047(17)
O18 0.035(2) 0.043(3) 0.027(2) -0.002(2) 0.0158(19) -0.013(2)
O19 0.040(2) 0.023(2) 0.037(2) -0.0086(19) 0.008(2) -0.0067(19)
O20 0.116(5) 0.042(3) 0.038(3) 0.005(3) 0.024(3) -0.025(3)
O21 0.029(2) 0.025(2) 0.024(2) -0.0057(17) 0.0078(16) 0.0023(18)
O22 0.038(2) 0.029(2) 0.032(2) -0.0028(19) 0.0104(19) 0.011(2)
O23 0.029(2) 0.028(2) 0.0152(18) 0.0010(16) 0.0057(16) -0.0024(17)
O24 0.032(2) 0.039(2) 0.029(2) -0.0003(19) 0.0130(18) -0.0056(19)
O25 0.0230(19) 0.027(2) 0.0217(19) 0.0063(17) 0.0087(16) 0.0017(17)
O26 0.036(2) 0.030(2) 0.027(2) 0.0039(18) 0.0181(18) 0.0013(19)
O27 0.027(2) 0.020(2) 0.027(2) -0.0009(17) 0.0109(17) 0.0000(17)
O28 0.033(2) 0.025(2) 0.030(2) 0.0068(18) 0.0131(18) 0.0032(18)
O29 0.045(2) 0.032(2) 0.028(2) 0.0019(19) 0.0194(19) 0.003(2)
O30 0.115(5) 0.051(4) 0.043(3) 0.009(3) 0.046(3) 0.018(4)
O1W 0.021(2) 0.035(2) 0.020(2) -0.0016(18) 0.0057(16) -0.0042(18)
O2W 0.078(5) 0.135(6) 0.063(4) -0.013(4) 0.008(4) -0.044(5)
O3W 0.052(3) 0.057(4) 0.060(4) 0.006(3) -0.023(3) -0.006(3)
O4W 0.035(2) 0.034(3) 0.030(2) -0.009(2) 0.003(2) 0.005(2)
O5W 0.041(3) 0.044(3) 0.049(3) -0.006(2) 0.010(2) 0.008(2)
O6W 0.033(3) 0.054(3) 0.046(3) -0.013(3) 0.002(2) 0.009(2)
O7W 0.117(5) 0.133(6) 0.076(5) 0.004(4) 0.014(4) -0.019(5)
O8W 0.058(4) 0.054(4) 0.050(3) 0.008(3) 0.003(3) 0.008(3)
O9W 0.088(4) 0.071(4) 0.075(4) -0.018(4) 0.029(4) 0.010(4)
O10W 0.059(4) 0.063(4) 0.074(4) -0.009(3) -0.004(3) 0.010(3)
O11W 0.228(10) 0.230(10) 0.161(8) -0.018(8) 0.024(8) 0.024(9)
O12W 0.234(9) 0.157(8) 0.069(5) -0.043(5) 0.072(6) -0.112(7)
N1 0.034(3) 0.036(3) 0.029(2) 0.005(2) 0.015(2) -0.002(2)
N2 0.056(4) 0.077(4) 0.050(3) 0.032(3) 0.019(3) 0.024(3)
N3 0.028(2) 0.024(2) 0.027(2) 0.001(2) 0.0125(19) -0.001(2)
C1 0.036(3) 0.038(3) 0.038(3) 0.008(3) 0.006(3) 0.008(3)
C2 0.060(4) 0.064(4) 0.075(5) 0.021(4) -0.004(4) -0.004(4)
C3 0.040(3) 0.033(3) 0.039(3) 0.008(3) -0.007(3) 0.003(3)
C4 0.021(3) 0.030(3) 0.028(3) 0.000(2) 0.007(2) 0.000(2)
C5 0.025(3) 0.035(3) 0.036(3) -0.004(3) 0.003(3) -0.003(3)
C6 0.024(3) 0.033(3) 0.023(3) -0.004(2) 0.007(2) 0.006(2)
C7 0.040(3) 0.021(3) 0.030(3) 0.000(2) 0.014(2) -0.008(2)
C8 0.032(3) 0.037(3) 0.029(3) -0.003(3) 0.010(3) -0.011(3)
C9 0.022(3) 0.031(3) 0.024(3) 0.000(2) 0.009(2) -0.001(2)
C10 0.038(3) 0.022(3) 0.033(3) -0.008(2) 0.007(3) 0.005(3)
C11 0.063(4) 0.029(3) 0.037(3) -0.005(3) 0.010(3) -0.010(3)
C12 0.045(3) 0.032(3) 0.030(3) -0.005(3) 0.007(3) -0.003(3)
C13 0.028(3) 0.033(3) 0.023(3) 0.000(2) 0.013(2) 0.003(2)
C14 0.041(3) 0.039(3) 0.029(3) -0.005(3) 0.006(3) 0.009(3)
C15 0.027(3) 0.025(3) 0.025(3) -0.003(2) 0.007(2) 0.000(2)
C16 0.028(3) 0.030(3) 0.026(3) 0.008(2) 0.005(2) 0.002(2)
C17 0.036(3) 0.057(4) 0.026(3) 0.005(3) 0.008(3) 0.003(3)
C18 0.028(3) 0.031(3) 0.022(2) -0.002(2) 0.007(2) -0.004(2)
C19 0.025(3) 0.027(3) 0.022(2) 0.002(2) 0.008(2) 0.000(2)
C20 0.026(3) 0.030(3) 0.025(3) 0.007(2) 0.007(2) 0.002(2)
C21 0.040(3) 0.046(4) 0.039(3) 0.013(3) 0.011(3) 0.014(3)
C22 0.053(4) 0.079(5) 0.046(4) 0.030(4) 0.024(3) 0.018(4)
C23 0.044(3) 0.055(4) 0.039(3) 0.017(3) 0.022(3) 0.005(3)
C24 0.024(3) 0.027(3) 0.021(2) 0.001(2) 0.005(2) -0.002(2)
C25 0.029(3) 0.022(3) 0.028(3) 0.001(2) 0.013(2) 0.002(2)
C26 0.043(3) 0.030(3) 0.034(3) 0.000(3) 0.015(3) 0.004(3)
C27 0.055(4) 0.029(3) 0.036(3) -0.006(3) 0.018(3) 0.008(3)
C28 0.050(3) 0.038(3) 0.038(3) -0.003(3) 0.023(3) 0.007(3)
C29 0.045(3) 0.029(3) 0.026(3) 0.002(2) 0.018(2) 0.002(3)
C30 0.050(3) 0.039(3) 0.024(3) 0.005(3) 0.015(3) 0.002(3)

loop_
_atom_type_symbol
_atom_type_description
_atom_type_scat_dispersion_real
_atom_type_scat_dispersion_imag
_atom_type_scat_source
H H 0.0000 0.0000 'International Tables Vol C Tables 4.2.6.8 and 6.1.1.4'
C C 0.0033 0.0016 'International Tables Vol C Tables 4.2.6.8 and 6.1.1.4'
N N 0.0061 0.0033 'International Tables Vol C Tables 4.2.6.8 and 6.1.1.4'
O O 0.0106 0.0060 'International Tables Vol C Tables 4.2.6.8 and 6.1.1.4'
Ge Ge 0.1547 1.8001 'International Tables Vol C Tables 4.2.6.8 and 6.1.1.4'
Nd Nd -0.1943 3.0179 'International Tables Vol C Tables 4.2.6.8 and 6.1.1.4'

loop_
_geom_angle_atom_site_label_1
_geom_angle_atom_site_label_2
_geom_angle_atom_site_label_3
_geom_angle
_geom_angle_site_symmetry_1
_geom_angle_site_symmetry_3
Ge5 Nd1 Ge3 104.840(17) . .
O1 Nd1 Ge3 82.76(8) . .
O1 Nd1 Ge5 129.98(8) . .
O2 Nd1 Ge3 29.51(9) . .
O2 Nd1 Ge5 129.75(9) . .
O2 Nd1 O1 55.65(12) . .
O2 Nd1 O3 58.80(13) . .
O2 Nd1 O4 113.04(12) . .
O2 Nd1 O6 107.37(13) . .
O2 Nd1 O2W 148.27(19) . .
O3 Nd1 Ge3 29.95(9) . .
O3 Nd1 Ge5 83.24(9) . .
O3 Nd1 O1 112.59(12) . .
O3 Nd1 O6 145.33(12) . .
O3 Nd1 O2W 107.8(2) . .
O4 Nd1 Ge3 83.80(9) . .
O4 Nd1 Ge5 29.88(9) . .
O4 Nd1 O1 148.03(12) . .
O4 Nd1 O3 56.80(13) . .
O4 Nd1 O6 114.52(12) . .
O4 Nd1 O2W 70.68(19) . .
O5 Nd1 Ge3 129.95(9) . .
O5 Nd1 Ge5 30.12(9) . .
O5 Nd1 O1 110.31(13) . .
O5 Nd1 O2 144.24(13) . .
O5 Nd1 O3 112.98(13) . .
O5 Nd1 O4 59.29(13) . .
O5 Nd1 O6 57.64(13) . .
O5 Nd1 O1W 72.70(13) . .
O5 Nd1 O2W 66.24(18) . .
O6 Nd1 Ge3 126.50(9) . .
O6 Nd1 Ge5 84.86(9) . .
O6 Nd1 O1 54.60(12) . .
O14 Nd1 Ge3 79.70(12) 2_546 .
O14 Nd1 Ge5 120.03(13) 2_546 .
O14 Nd1 O1 109.99(15) 2_546 .
O14 Nd1 O2 81.25(16) 2_546 .
O14 Nd1 O3 72.78(15) 2_546 .
O14 Nd1 O4 95.88(15) 2_546 .
O14 Nd1 O5 132.20(16) 2_546 .
O14 Nd1 O6 140.19(14) 2_546 .
O14 Nd1 O1W 144.51(15) 2_546 .
O14 Nd1 O2W 67.1(2) 2_546 .
O14 Nd1 O3W 71.15(18) 2_546 .
O1W Nd1 Ge3 65.39(10) . .
O1W Nd1 Ge5 66.51(10) . .
O1W Nd1 O1 73.03(13) . .
O1W Nd1 O2 71.66(13) . .
O1W Nd1 O3 73.70(13) . .
O1W Nd1 O4 74.99(13) . .
O1W Nd1 O6 71.68(13) . .
O1W Nd1 O2W 135.84(18) . .
O2W Nd1 Ge3 134.79(19) . .
O2W Nd1 Ge5 69.86(15) . .
O2W Nd1 O1 136.3(2) . .
O2W Nd1 O6 98.3(2) . .
O3W Nd1 Ge3 128.97(17) . .
O3W Nd1 Ge5 125.89(17) . .
O3W Nd1 O1 69.82(18) . .
O3W Nd1 O2 103.54(19) . .
O3W Nd1 O3 141.91(17) . .
O3W Nd1 O4 138.87(19) . .
O3W Nd1 O5 100.21(19) . .
O3W Nd1 O6 69.05(16) . .
O3W Nd1 O1W 136.71(18) . .
O3W Nd1 O2W 68.3(2) . .
O18 Nd2 Nd4 71.34(11) 3_667 .
O18 Nd2 O24 141.46(15) 3_667 .
O18 Nd2 O25 68.51(14) 3_667 .
O18 Nd2 O27 79.86(14) 3_667 .
O18 Nd2 O6W 69.66(16) 3_667 .
O18 Nd2 N1 99.70(17) 3_667 .
O18 Nd2 N3 126.53(16) 3_667 .
O22 Nd2 Nd4 139.76(12) 2_656 .
O22 Nd2 O18 77.69(15) 2_656 3_667
O22 Nd2 O24 121.93(15) 2_656 .
O22 Nd2 O25 107.54(15) 2_656 .
O22 Nd2 O27 155.34(15) 2_656 .
O22 Nd2 O29 70.00(16) 2_656 .
O22 Nd2 O6W 80.34(18) 2_656 .
O22 Nd2 N1 66.91(17) 2_656 .
O22 Nd2 N3 126.26(17) 2_656 .
O24 Nd2 Nd4 74.12(11) . .
O24 Nd2 O25 73.68(14) . .
O24 Nd2 N1 65.69(16) . .
O24 Nd2 N3 71.49(16) . .
O25 Nd2 Nd4 36.91(9) . .
O25 Nd2 N1 59.02(15) . .
O25 Nd2 N3 125.52(15) . .
O27 Nd2 Nd4 36.11(10) . .
O27 Nd2 O24 82.33(14) . .
O27 Nd2 O25 73.00(13) . .
O27 Nd2 O6W 82.42(16) . .
O27 Nd2 N1 127.51(15) . .
O27 Nd2 N3 62.01(15) . .
O29 Nd2 Nd4 147.23(12) . .
O29 Nd2 O18 140.62(16) . 3_667
O29 Nd2 O24 76.74(16) . .
O29 Nd2 O25 142.50(14) . .
O29 Nd2 O27 125.08(15) . .
O29 Nd2 O6W 83.02(17) . .
O29 Nd2 N1 87.98(16) . .
O29 Nd2 N3 63.26(16) . .
O6W Nd2 Nd4 111.00(13) . .
O6W Nd2 O24 140.77(16) . .
O6W Nd2 O25 134.31(15) . .
O6W Nd2 N1 147.16(18) . .
O6W Nd2 N3 69.41(17) . .
N1 Nd2 Nd4 93.41(12) . .
N3 Nd2 Nd4 93.17(12) . .
N3 Nd2 N1 132.84(17) . .
Nd4 Nd3 Nd5 116.89(2) 3_667 .
Ge4 Nd3 Nd4 101.480(18) . 3_667
Ge4 Nd3 Nd5 59.48(2) . .
O7 Nd3 Nd4 108.66(10) 3_667 3_667
O7 Nd3 Nd5 34.48(9) 3_667 .
O7 Nd3 Ge4 93.66(9) 3_667 .
O7 Nd3 O13 74.59(15) 3_667 3_667
O7 Nd3 O19 132.79(15) 3_667 .
O7 Nd3 O26 144.11(14) 3_667 3_667
O7 Nd3 O5W 84.28(16) 3_667 .
O9 Nd3 Nd4 35.57(9) . 3_667
O9 Nd3 Nd5 105.53(10) . .
O9 Nd3 Ge4 67.54(9) . .
O9 Nd3 O7 119.74(14) . 3_667
O9 Nd3 O13 139.72(15) . 3_667
O9 Nd3 O19 76.02(15) . .
O9 Nd3 O26 77.66(14) . 3_667
O9 Nd3 O5W 142.82(15) . .
O10 Nd3 Nd4 106.78(10) . 3_667
O10 Nd3 Nd5 34.18(9) . .
O10 Nd3 Ge4 25.85(9) . .
O10 Nd3 O7 67.91(13) . 3_667
O10 Nd3 O9 80.29(13) . .
O10 Nd3 O13 136.39(15) . 3_667
O10 Nd3 O19 72.37(15) . .
O10 Nd3 O26 147.80(14) . 3_667
O10 Nd3 O5W 84.23(15) . .
O12 Nd3 Nd4 35.64(10) 3_667 3_667
O12 Nd3 Nd5 105.90(10) 3_667 .
O12 Nd3 Ge4 127.30(9) 3_667 .
O12 Nd3 O7 81.80(14) 3_667 3_667
O12 Nd3 O9 69.78(13) 3_667 .
O12 Nd3 O10 118.04(14) 3_667 .
O12 Nd3 O13 76.25(14) 3_667 3_667
O12 Nd3 O19 141.06(15) 3_667 .
O12 Nd3 O26 75.40(14) 3_667 3_667
O12 Nd3 O5W 146.19(14) 3_667 .
O13 Nd3 Nd4 105.65(11) 3_667 3_667
O13 Nd3 Nd5 104.04(12) 3_667 .
O13 Nd3 Ge4 152.66(11) 3_667 .
O13 Nd3 O19 124.07(16) 3_667 .
O13 Nd3 O26 73.30(15) 3_667 3_667
O13 Nd3 O5W 70.38(15) 3_667 .
O19 Nd3 Nd4 106.37(12) . 3_667
O19 Nd3 Nd5 100.62(12) . .
O19 Nd3 Ge4 48.59(11) . .
O19 Nd3 O26 79.70(15) . 3_667
O19 Nd3 O5W 67.10(16) . .
O26 Nd3 Nd4 65.91(10) 3_667 3_667
O26 Nd3 Nd5 176.78(10) 3_667 .
O26 Nd3 Ge4 122.20(10) 3_667 .
O26 Nd3 O5W 99.57(16) 3_667 .
O5W Nd3 Nd4 165.31(13) . 3_667
O5W Nd3 Nd5 77.69(13) . .
O5W Nd3 Ge4 84.13(11) . .
Nd3 Nd4 Nd2 116.32(2) 3_667 .
Nd5 Nd4 Nd2 116.412(15) . .
Nd5 Nd4 Nd3 127.251(15) . 3_667
Ge3 Nd4 Nd2 104.00(3) 3_667 .
Ge3 Nd4 Nd3 61.276(19) 3_667 3_667
Ge3 Nd4 Nd5 106.38(2) 3_667 .
O8 Nd4 Nd2 120.86(10) 3_667 .
O8 Nd4 Nd3 111.15(10) 3_667 3_667
O8 Nd4 Nd5 36.35(9) 3_667 .
O8 Nd4 Ge3 70.40(10) 3_667 3_667
O8 Nd4 O9 82.93(14) 3_667 3_667
O8 Nd4 O12 122.83(14) 3_667 .
O8 Nd4 O17 74.43(13) 3_667 3_667
O8 Nd4 O23 139.84(14) 3_667 .
O8 Nd4 O25 143.66(13) 3_667 .
O8 Nd4 O27 90.45(14) 3_667 .
O9 Nd4 Nd2 118.02(11) 3_667 .
O9 Nd4 Nd3 36.28(9) 3_667 3_667
O9 Nd4 Nd5 113.53(10) 3_667 .
O9 Nd4 Ge3 26.07(9) 3_667 3_667
O9 Nd4 O12 70.96(13) 3_667 .
O9 Nd4 O17 68.66(14) 3_667 3_667
O9 Nd4 O23 132.87(14) 3_667 .
O9 Nd4 O25 87.27(14) 3_667 .
O9 Nd4 O27 139.65(14) 3_667 .
O11 Nd4 Nd2 116.96(10) . .
O11 Nd4 Nd3 112.71(10) . 3_667
O11 Nd4 Nd5 36.90(9) . .
O11 Nd4 Ge3 133.86(10) . 3_667
O11 Nd4 O8 70.84(13) . 3_667
O11 Nd4 O9 125.00(15) . 3_667
O11 Nd4 O12 83.90(14) . .
O11 Nd4 O17 139.76(14) . 3_667
O11 Nd4 O23 72.59(13) . .
O11 Nd4 O25 139.94(14) . .
O11 Nd4 O27 89.21(14) . .
O12 Nd4 Nd2 116.31(10) . .
O12 Nd4 Nd3 36.15(10) . 3_667
O12 Nd4 Nd5 113.71(10) . .
O12 Nd4 Ge3 96.84(10) . 3_667
O12 Nd4 O17 133.11(14) . 3_667
O12 Nd4 O23 68.15(14) . .
O12 Nd4 O25 85.99(14) . .
O12 Nd4 O27 140.80(14) . .
O17 Nd4 Nd2 65.96(10) 3_667 .
O17 Nd4 Nd3 98.25(10) 3_667 3_667
O17 Nd4 Nd5 103.63(10) 3_667 .
O17 Nd4 Ge3 44.09(10) 3_667 3_667
O17 Nd4 O23 129.49(13) 3_667 .
O17 Nd4 O25 69.41(13) 3_667 .
O23 Nd4 Nd2 63.96(10) . .
O23 Nd4 Nd3 97.78(10) . 3_667
O23 Nd4 Nd5 103.74(10) . .
O23 Nd4 Ge3 149.76(10) . 3_667
O25 Nd4 Nd2 38.23(10) . .
O25 Nd4 Nd3 78.09(10) . 3_667
O25 Nd4 Nd5 154.64(10) . .
O25 Nd4 Ge3 85.79(10) . 3_667
O25 Nd4 O23 67.67(14) . .
O27 Nd4 Nd2 36.65(10) . .
O27 Nd4 Nd3 152.93(10) . 3_667
O27 Nd4 Nd5 79.81(10) . .
O27 Nd4 Ge3 115.05(10) . 3_667
O27 Nd4 O17 71.21(14) . 3_667
O27 Nd4 O23 72.95(14) . .
O27 Nd4 O25 74.86(14) . .
Nd4 Nd5 Nd3 115.858(15) . .
O7 Nd5 Nd3 34.57(9) 3_667 .
O7 Nd5 Nd4 107.67(10) 3_667 .
O7 Nd5 O11 118.64(14) 3_667 .
O7 Nd5 O15 78.06(15) 3_667 3_667
O7 Nd5 O21 139.68(14) 3_667 .
O7 Nd5 O28 149.82(14) 3_667 .
O7 Nd5 O4W 88.23(14) 3_667 .
O8 Nd5 Nd3 102.15(10) 3_667 .
O8 Nd5 Nd4 35.75(9) 3_667 .
O8 Nd5 O7 78.87(13) 3_667 3_667
O8 Nd5 O10 114.24(14) 3_667 .
O8 Nd5 O11 69.16(13) 3_667 .
O8 Nd5 O15 78.12(14) 3_667 3_667
O8 Nd5 O21 132.73(13) 3_667 .
O8 Nd5 O28 80.69(14) 3_667 .
O8 Nd5 O4W 151.02(14) 3_667 .
O10 Nd5 Nd3 34.12(9) . .
O10 Nd5 Nd4 106.08(10) . .
O10 Nd5 O7 67.95(13) . 3_667
O10 Nd5 O11 79.41(14) . .
O10 Nd5 O15 139.68(15) . 3_667
O10 Nd5 O21 75.03(14) . .
O10 Nd5 O28 141.61(13) . .
O10 Nd5 O4W 83.79(15) . .
O11 Nd5 Nd3 104.39(10) . .
O11 Nd5 Nd4 35.74(9) . .
O11 Nd5 O15 138.07(15) . 3_667
O11 Nd5 O21 67.46(14) . .
O11 Nd5 O28 73.36(14) . .
O11 Nd5 O4W 138.97(14) . .
O15 Nd5 Nd3 107.60(12) 3_667 .
O15 Nd5 Nd4 104.38(11) 3_667 .
O15 Nd5 O21 126.19(15) 3_667 .
O15 Nd5 O28 76.17(15) 3_667 .
O15 Nd5 O4W 73.85(15) 3_667 .
O21 Nd5 Nd3 105.88(10) . .
O21 Nd5 Nd4 97.21(10) . .
O21 Nd5 O28 69.82(14) . .
O21 Nd5 O4W 72.12(14) . .
O28 Nd5 Nd3 175.61(10) . .
O28 Nd5 Nd4 64.60(10) . .
O4W Nd5 Nd3 79.81(11) . .
O4W Nd5 Nd4 163.45(11) . .
O4W Nd5 O28 99.36(15) . .
O1 Ge1 C1 109.9(3) . .
O6 Ge1 O1 92.5(2) . .
O6 Ge1 C1 111.4(3) . .
O7 Ge1 O1 109.67(19) . .
O7 Ge1 O6 115.63(19) . .
O7 Ge1 C1 115.3(3) . .
O1 Ge2 O2 92.11(19) . .
O1 Ge2 C4 111.8(2) . .
O2 Ge2 C4 118.3(2) . .
O8 Ge2 O1 110.92(18) . .
O8 Ge2 O2 106.86(18) . .
O8 Ge2 C4 114.7(2) . .
Nd1 Ge3 Nd4 112.68(3) . 3_667
O2 Ge3 Nd1 43.81(13) . .
O2 Ge3 Nd4 91.47(13) . 3_667
O2 Ge3 C7 113.9(2) . .
O3 Ge3 Nd1 47.12(14) . .
O3 Ge3 Nd4 133.88(13) . 3_667
O3 Ge3 O2 89.77(18) . .
O3 Ge3 C7 108.9(2) . .
O9 Ge3 Nd1 107.59(14) . .
O9 Ge3 Nd4 35.94(13) . 3_667
O9 Ge3 O2 112.69(19) . .
O9 Ge3 O3 103.00(19) . .
O9 Ge3 C7 122.5(2) . .
C7 Ge3 Nd1 129.2(2) . .
C7 Ge3 Nd4 112.5(2) . 3_667
O3 Ge4 Nd3 91.67(13) . .
O3 Ge4 O4 88.05(18) . .
O3 Ge4 C10 115.5(3) . .
O4 Ge4 Nd3 138.28(13) . .
O4 Ge4 C10 111.7(2) . .
O10 Ge4 Nd3 36.47(13) . .
O10 Ge4 O3 115.72(19) . .
O10 Ge4 O4 108.63(18) . .
O10 Ge4 C10 114.1(2) . .
C10 Ge4 Nd3 105.9(2) . .
O4 Ge5 Nd1 46.27(13) . .
O4 Ge5 O5 88.90(19) . .
O4 Ge5 C13 112.2(2) . .
O5 Ge5 Nd1 43.86(13) . .
O5 Ge5 C13 107.2(2) . .
O11 Ge5 Nd1 108.33(14) . .
O11 Ge5 O4 112.53(18) . .
O11 Ge5 O5 105.05(18) . .
O11 Ge5 C13 124.4(2) . .
C13 Ge5 Nd1 126.3(2) . .
O5 Ge6 C16 112.9(2) . .
O6 Ge6 O5 89.15(19) . .
O6 Ge6 C16 109.4(2) . .
O12 Ge6 O5 113.80(18) . .
O12 Ge6 O6 104.87(19) . .
O12 Ge6 C16 121.3(2) . .
Ge1 O1 Nd1 100.48(17) . .
Ge2 O1 Nd1 97.39(18) . .
Ge2 O1 Ge1 130.6(2) . .
Ge2 O2 Nd1 111.09(18) . .
Ge2 O2 Ge3 125.8(2) . .
Ge3 O2 Nd1 106.68(18) . .
Ge3 O3 Nd1 102.93(18) . .
Ge4 O3 Nd1 105.59(18) . .
Ge4 O3 Ge3 130.7(2) . .
Ge4 O4 Nd1 106.65(17) . .
Ge5 O4 Nd1 103.84(18) . .
Ge5 O4 Ge4 127.8(2) . .
Ge5 O5 Nd1 106.02(18) . .
Ge6 O5 Nd1 109.19(19) . .
Ge6 O5 Ge5 128.6(2) . .
Ge1 O6 Nd1 109.34(19) . .
Ge1 O6 Ge6 130.3(2) . .
Ge6 O6 Nd1 102.08(18) . .
Nd5 O7 Nd3 110.95(15) 3_667 3_667
Ge1 O7 Nd3 119.7(2) . 3_667
Ge1 O7 Nd5 128.8(2) . 3_667
Nd4 O8 Nd5 107.91(15) 3_667 3_667
Ge2 O8 Nd4 124.53(19) . 3_667
Ge2 O8 Nd5 119.86(19) . 3_667
Nd4 O9 Nd3 108.15(15) 3_667 .
Ge3 O9 Nd3 129.8(2) . .
Ge3 O9 Nd4 117.99(19) . 3_667
Nd3 O10 Nd5 111.70(15) . .
Ge4 O10 Nd3 117.68(19) . .
Ge4 O10 Nd5 128.5(2) . .
Nd4 O11 Nd5 107.35(15) . .
Ge5 O11 Nd4 129.6(2) . .
Ge5 O11 Nd5 119.0(2) . .
Nd4 O12 Nd3 108.22(15) . 3_667
Ge6 O12 Nd3 129.6(2) . 3_667
Ge6 O12 Nd4 119.1(2) . .
C3 O13 Nd3 145.2(5) . 3_667
C3 O14 Nd1 137.8(5) . 2_556
C6 O15 Nd5 176.3(5) . 3_667
C9 O17 Nd4 136.3(4) . 3_667
C9 O18 Nd2 132.0(4) . 3_667
C12 O19 Nd3 158.2(5) . .
C15 O21 Nd5 146.8(4) . .
C15 O22 Nd2 150.1(4) . 2_646
C18 O23 Nd4 141.1(4) . .
C18 O24 Nd2 124.8(4) . .
Nd4 O25 Nd2 104.86(15) . .
C19 O25 Nd2 129.2(4) . .
C19 O25 Nd4 123.8(4) . .
C19 O26 Nd3 139.7(4) . 3_667
Nd4 O27 Nd2 107.23(15) . .
C24 O27 Nd2 125.8(4) . .
C24 O27 Nd4 121.1(4) . .
C24 O28 Nd5 140.5(4) . .
C30 O29 Nd2 126.4(4) . .
C20 N1 Nd2 119.4(4) . .
C20 N1 C23 116.0(6) . .
C23 N1 Nd2 124.2(5) . .
C22 N2 C21 116.1(7) . .
C25 N3 Nd2 120.9(4) . .
C25 N3 C29 120.3(6) . .
C29 N3 Nd2 118.7(4) . .
C2 C1 Ge1 116.1(6) . .
C3 C2 C1 120.4(8) . .
O13 C3 O14 123.7(7) . .
O13 C3 C2 117.0(7) . .
O14 C3 C2 117.9(7) . .
C5 C4 Ge2 111.9(4) . .
C4 C5 C6 115.9(5) . .
O15 C6 C5 117.8(6) . .
O16 C6 O15 125.3(6) . .
O16 C6 C5 116.8(6) . .
C8 C7 Ge3 114.1(5) . .
C9 C8 C7 110.2(5) . .
O17 C9 C8 116.1(5) . .
O18 C9 O17 124.1(6) . .
O18 C9 C8 119.8(6) . .
C11 C10 Ge4 114.3(5) . .
C12 C11 C10 115.3(6) . .
O19 C12 C11 118.6(7) . .
O20 C12 O19 123.9(7) . .
O20 C12 C11 117.4(7) . .
C14 C13 Ge5 111.1(4) . .
C15 C14 C13 110.6(5) . .
O21 C15 C14 117.3(6) . .
O22 C15 O21 123.7(6) . .
O22 C15 C14 119.0(6) . .
C17 C16 Ge6 114.8(5) . .
C16 C17 C18 111.5(6) . .
O23 C18 O24 124.7(6) . .
O23 C18 C17 116.2(6) . .
O24 C18 C17 119.1(6) . .
O25 C19 C20 115.1(5) . .
O26 C19 O25 126.1(6) . .
O26 C19 C20 118.8(6) . .
N1 C20 C19 116.0(6) . .
N1 C20 C21 121.7(6) . .
C21 C20 C19 122.2(6) . .
N2 C21 C20 121.4(7) . .
N2 C22 C23 123.1(8) . .
N1 C23 C22 121.5(7) . .
O27 C24 C25 115.5(5) . .
O28 C24 O27 125.5(6) . .
O28 C24 C25 118.9(6) . .
N3 C25 C24 115.3(5) . .
N3 C25 C26 121.5(6) . .
C26 C25 C24 123.1(6) . .
C25 C26 C27 119.2(7) . .
C26 C27 C28 119.7(7) . .
C29 C28 C27 118.2(7) . .
N3 C29 C28 121.0(6) . .
N3 C29 C30 115.3(6) . .
C28 C29 C30 123.6(6) . .
O29 C30 C29 116.2(6) . .
O30 C30 O29 124.8(7) . .
O30 C30 C29 119.0(7) . .

loop_
_geom_bond_atom_site_label_1
_geom_bond_atom_site_label_2
_geom_bond_distance
_geom_bond_site_symmetry_2
Nd1 Ge3 3.5104(12) .
Nd1 Ge5 3.4818(14) .
Nd1 O1 2.913(5) .
Nd1 O2 2.537(4) .
Nd1 O3 2.639(4) .
Nd1 O4 2.591(4) .
Nd1 O5 2.510(4) .
Nd1 O6 2.692(5) .
Nd1 O14 2.448(5) 2_546
Nd1 O1W 2.535(4) .
Nd1 O2W 2.683(7) .
Nd1 O3W 2.477(5) .
Nd2 Nd4 4.0079(10) .
Nd2 O18 2.474(5) 3_667
Nd2 O22 2.342(4) 2_656
Nd2 O24 2.528(5) .
Nd2 O25 2.566(4) .
Nd2 O27 2.505(4) .
Nd2 O29 2.451(4) .
Nd2 O6W 2.534(5) .
Nd2 N1 2.753(6) .
Nd2 N3 2.587(5) .
Nd3 Nd4 3.8144(10) 3_667
Nd3 Nd5 3.9239(10) .
Nd3 Ge4 3.5296(13) .
Nd3 O7 2.384(4) 3_667
Nd3 O9 2.375(4) .
Nd3 O10 2.369(4) .
Nd3 O12 2.369(4) 3_667
Nd3 O13 2.443(4) 3_667
Nd3 O19 2.467(4) .
Nd3 O26 2.594(4) 3_667
Nd3 O5W 2.676(5) .
Nd4 Nd3 3.8143(10) 3_667
Nd4 Nd5 3.8011(11) .
Nd4 Ge3 3.5132(11) 3_667
Nd4 O8 2.334(4) 3_667
Nd4 O9 2.335(4) 3_667
Nd4 O11 2.326(4) .
Nd4 O12 2.340(4) .
Nd4 O17 2.486(4) 3_667
Nd4 O23 2.523(4) .
Nd4 O25 2.490(4) .
Nd4 O27 2.473(4) .
Nd5 O7 2.379(4) 3_667
Nd5 O8 2.367(4) 3_667
Nd5 O10 2.372(4) .
Nd5 O11 2.391(4) .
Nd5 O15 2.480(4) 3_667
Nd5 O21 2.510(4) .
Nd5 O28 2.658(4) .
Nd5 O4W 2.539(5) .
Ge1 O1 1.790(4) .
Ge1 O6 1.780(4) .
Ge1 O7 1.739(4) .
Ge1 C1 1.908(7) .
Ge2 O1 1.768(4) .
Ge2 O2 1.796(4) .
Ge2 O8 1.741(4) .
Ge2 C4 1.922(6) .
Ge3 Nd4 3.5131(11) 3_667
Ge3 O2 1.805(4) .
Ge3 O3 1.798(4) .
Ge3 O9 1.748(4) .
Ge3 C7 1.935(6) .
Ge4 O3 1.777(4) .
Ge4 O4 1.803(4) .
Ge4 O10 1.738(4) .
Ge4 C10 1.926(6) .
Ge5 O4 1.787(4) .
Ge5 O5 1.818(4) .
Ge5 O11 1.740(4) .
Ge5 C13 1.933(6) .
Ge6 O5 1.791(4) .
Ge6 O6 1.789(4) .
Ge6 O12 1.741(4) .
Ge6 C16 1.932(6) .
O7 Nd3 2.384(4) 3_667
O7 Nd5 2.379(4) 3_667
O8 Nd4 2.334(4) 3_667
O8 Nd5 2.367(4) 3_667
O9 Nd4 2.335(4) 3_667
O12 Nd3 2.369(4) 3_667
O13 Nd3 2.443(4) 3_667
O13 C3 1.243(8) .
O14 Nd1 2.448(5) 2_556
O14 C3 1.269(9) .
O15 Nd5 2.480(4) 3_667
O15 C6 1.255(7) .
O16 C6 1.249(8) .
O17 Nd4 2.486(4) 3_667
O17 C9 1.269(7) .
O18 Nd2 2.474(5) 3_667
O18 C9 1.253(7) .
O19 C12 1.266(8) .
O20 C12 1.239(9) .
O21 C15 1.264(7) .
O22 Nd2 2.342(4) 2_646
O22 C15 1.251(7) .
O23 C18 1.243(7) .
O24 C18 1.260(8) .
O25 C19 1.265(7) .
O26 Nd3 2.594(4) 3_667
O26 C19 1.252(7) .
O27 C24 1.276(7) .
O28 C24 1.240(7) .
O29 C30 1.266(9) .
O30 C30 1.234(8) .
N1 C20 1.330(8) .
N1 C23 1.344(9) .
N2 C21 1.335(10) .
N2 C22 1.321(11) .
N3 C25 1.331(8) .
N3 C29 1.345(8) .
C1 C2 1.513(12) .
C2 C3 1.455(12) .
C4 C5 1.511(9) .
C5 C6 1.547(9) .
C7 C8 1.523(9) .
C8 C9 1.509(9) .
C10 C11 1.536(10) .
C11 C12 1.501(10) .
C13 C14 1.541(9) .
C14 C15 1.521(9) .
C16 C17 1.522(10) .
C17 C18 1.540(9) .
C19 C20 1.492(8) .
C20 C21 1.392(9) .
C22 C23 1.362(11) .
C24 C25 1.502(8) .
C25 C26 1.376(9) .
C26 C27 1.379(10) .
C27 C28 1.386(10) .
C28 C29 1.396(10) .
C29 C30 1.508(10) .

loop_
_geom_torsion_atom_site_label_1
_geom_torsion_atom_site_label_2
_geom_torsion_atom_site_label_3
_geom_torsion_atom_site_label_4
_geom_torsion
_geom_torsion_site_symmetry_1
_geom_torsion_site_symmetry_4
Nd1 Ge3 O2 Ge2 -132.8(3) . .
Nd1 Ge3 O3 Ge4 124.2(4) . .
Nd1 Ge3 O9 Nd3 -101.1(2) . .
Nd1 Ge3 O9 Nd4 104.58(18) . 3_667
Nd1 Ge3 C7 C8 -101.0(5) . .
Nd1 Ge5 O4 Ge4 -124.4(3) . .
Nd1 Ge5 O5 Ge6 131.8(4) . .
Nd1 Ge5 O11 Nd4 -96.4(2) . .
Nd1 Ge5 O11 Nd5 109.11(18) . .
Nd1 Ge5 C13 C14 -96.3(5) . .
Nd1 O14 C3 O13 -162.6(5) 2_556 .
Nd1 O14 C3 C2 31.2(12) 2_556 .
Nd2 Nd4 Nd5 Nd3 -178.894(9) . .
Nd2 Nd4 Nd5 O7 144.81(10) . 3_667
Nd2 Nd4 Nd5 O8 106.94(17) . 3_667
Nd2 Nd4 Nd5 O10 -143.75(9) . .
Nd2 Nd4 Nd5 O11 -100.46(17) . .
Nd2 Nd4 Nd5 O15 63.00(12) . 3_667
Nd2 Nd4 Nd5 O21 -67.31(10) . .
Nd2 Nd4 Nd5 O28 -3.74(11) . .
Nd2 Nd4 Nd5 O4W -18.6(4) . .
Nd2 Nd4 O11 Nd5 98.85(14) . .
Nd2 Nd4 O11 Ge5 -57.9(3) . .
Nd2 Nd4 O12 Nd3 -99.31(14) . 3_667
Nd2 Nd4 O12 Ge6 62.6(2) . .
Nd2 Nd4 O23 C18 -28.1(6) . .
Nd2 Nd4 O25 C19 164.6(5) . .
Nd2 Nd4 O27 C24 -154.5(5) . .
Nd2 O18 C9 O17 -26.2(10) 3_667 .
Nd2 O18 C9 C8 155.3(5) 3_667 .
Nd2 O22 C15 O21 122.5(8) 2_646 .
Nd2 O22 C15 C14 -58.0(12) 2_646 .
Nd2 O24 C18 O23 -36.1(9) . .
Nd2 O24 C18 C17 145.3(5) . .
Nd2 O25 C19 O26 -168.2(5) . .
Nd2 O25 C19 C20 13.4(8) . .
Nd2 O27 C24 O28 172.7(4) . .
Nd2 O27 C24 C25 -8.2(7) . .
Nd2 O29 C30 O30 -176.8(6) . .
Nd2 O29 C30 C29 2.9(9) . .
Nd2 N1 C20 C19 6.9(8) . .
Nd2 N1 C20 C21 -169.7(5) . .
Nd2 N1 C23 C22 168.0(7) . .
Nd2 N3 C25 C24 1.1(7) . .
Nd2 N3 C25 C26 178.3(5) . .
Nd2 N3 C29 C28 -179.6(5) . .
Nd2 N3 C29 C30 2.4(8) . .
Nd3 Nd4 Nd5 Nd3 -0.259(18) 3_667 .
Nd3 Nd4 Nd5 O7 -36.55(10) 3_667 3_667
Nd3 Nd4 Nd5 O8 -74.42(17) 3_667 3_667
Nd3 Nd4 Nd5 O10 34.89(10) 3_667 .
Nd3 Nd4 Nd5 O11 78.17(17) 3_667 .
Nd3 Nd4 Nd5 O15 -118.37(12) 3_667 3_667
Nd3 Nd4 Nd5 O21 111.33(10) 3_667 .
Nd3 Nd4 Nd5 O28 174.89(11) 3_667 .
Nd3 Nd4 Nd5 O4W 160.0(4) 3_667 .
Nd3 Nd4 O11 Nd5 -122.37(12) 3_667 .
Nd3 Nd4 O11 Ge5 80.9(3) 3_667 .
Nd3 Nd4 O12 Ge6 161.9(3) 3_667 .
Nd3 Nd4 O23 C18 87.5(7) 3_667 .
Nd3 Nd4 O25 Nd2 -179.45(14) 3_667 .
Nd3 Nd4 O25 C19 -14.8(4) 3_667 .
Nd3 Nd4 O27 Nd2 -4.1(3) 3_667 .
Nd3 Nd4 O27 C24 -158.6(3) 3_667 .
Nd3 Nd5 O10 Ge4 -163.0(4) . .
Nd3 Nd5 O11 Nd4 114.47(13) . .
Nd3 Nd5 O11 Ge5 -85.9(2) . .
Nd3 Nd5 O21 C15 -145.5(7) . .
Nd3 Nd5 O28 C24 87.8(14) . .
Nd3 Ge4 O3 Nd1 123.90(13) . .
Nd3 Ge4 O3 Ge3 0.8(3) . .
Nd3 Ge4 O4 Nd1 -75.6(2) . .
Nd3 Ge4 O4 Ge5 47.6(4) . .
Nd3 Ge4 O10 Nd5 162.1(4) . .
Nd3 Ge4 C10 C11 63.2(5) . .
Nd3 O13 C3 O14 81.2(12) 3_667 .
Nd3 O13 C3 C2 -112.4(9) 3_667 .
Nd3 O19 C12 O20 73.6(16) . .
Nd3 O19 C12 C11 -108.6(12) . .
Nd3 O26 C19 O25 -34.6(10) 3_667 .
Nd3 O26 C19 C20 143.8(5) 3_667 .
Nd4 Nd2 O24 C18 13.4(5) . .
Nd4 Nd2 O25 C19 -163.5(6) . .
Nd4 Nd2 O27 C24 152.9(5) . .
Nd4 Nd2 O29 C30 -49.3(7) . .
Nd4 Nd2 N1 C20 13.2(5) . .
Nd4 Nd2 N1 C23 -159.3(6) . .
Nd4 Nd2 N3 C25 -22.3(5) . .
Nd4 Nd2 N3 C29 155.4(5) . .
Nd4 Nd3 Nd5 Nd4 0.232(16) 3_667 .
Nd4 Nd3 Nd5 O7 83.99(17) 3_667 3_667
Nd4 Nd3 Nd5 O8 35.33(9) 3_667 3_667
Nd4 Nd3 Nd5 O10 -80.19(18) 3_667 .
Nd4 Nd3 Nd5 O11 -35.98(10) 3_667 .
Nd4 Nd3 Nd5 O15 116.55(12) 3_667 3_667
Nd4 Nd3 Nd5 O21 -106.21(10) 3_667 .
Nd4 Nd3 Nd5 O28 -94.6(12) 3_667 .
Nd4 Nd3 Nd5 O4W -174.16(10) 3_667 .
Nd4 Nd3 Ge4 O3 -28.83(14) 3_667 .
Nd4 Nd3 Ge4 O4 60.10(19) 3_667 .
Nd4 Nd3 Ge4 O10 104.9(2) 3_667 .
Nd4 Nd3 Ge4 C10 -146.0(2) 3_667 .
Nd4 Nd3 O9 Ge3 -156.2(4) 3_667 .
Nd4 Nd3 O10 Nd5 113.37(14) 3_667 .
Nd4 Nd3 O10 Ge4 -81.6(2) 3_667 .
Nd4 Nd3 O19 C12 -148.1(13) 3_667 .
Nd4 Nd5 O10 Nd3 -112.56(14) . .
Nd4 Nd5 O10 Ge4 84.5(3) . .
Nd4 Nd5 O11 Ge5 159.7(3) . .
Nd4 Nd5 O21 C15 95.0(7) . .
Nd4 Nd5 O28 C24 -9.1(6) . .
Nd4 Ge3 O2 Nd1 122.03(13) 3_667 .
Nd4 Ge3 O2 Ge2 -10.8(3) 3_667 .
Nd4 Ge3 O3 Nd1 -80.62(18) 3_667 .
Nd4 Ge3 O3 Ge4 43.5(4) 3_667 .
Nd4 Ge3 O9 Nd3 154.3(4) 3_667 .
Nd4 Ge3 C7 C8 50.3(5) 3_667 .
Nd4 O17 C9 O18 47.7(9) 3_667 .
Nd4 O17 C9 C8 -133.8(5) 3_667 .
Nd4 O23 C18 O24 50.9(11) . .
Nd4 O23 C18 C17 -130.4(6) . .
Nd4 O25 C19 O26 31.1(9) . .
Nd4 O25 C19 C20 -147.3(4) . .
Nd4 O27 C24 O28 -37.8(8) . .
Nd4 O27 C24 C25 141.3(4) . .
Nd5 Nd3 Ge4 O3 -143.41(14) . .
Nd5 Nd3 Ge4 O4 -54.48(19) . .
Nd5 Nd3 Ge4 O10 -9.7(2) . .
Nd5 Nd3 Ge4 C10 99.4(2) . .
Nd5 Nd3 O9 Nd4 -114.73(13) . 3_667
Nd5 Nd3 O9 Ge3 89.0(3) . .
Nd5 Nd3 O10 Ge4 165.0(3) . .
Nd5 Nd3 O19 C12 89.5(13) . .
Nd5 Nd4 O11 Ge5 -156.8(4) . .
Nd5 Nd4 O12 Nd3 121.30(12) . 3_667
Nd5 Nd4 O12 Ge6 -76.8(2) . .
Nd5 Nd4 O23 C18 -141.0(7) . .
Nd5 Nd4 O25 Nd2 -1.3(3) . .
Nd5 Nd4 O25 C19 163.4(4) . .
Nd5 Nd4 O27 Nd2 176.98(14) . .
Nd5 Nd4 O27 C24 22.5(4) . .
Nd5 O15 C6 O16 156(7) 3_667 .
Nd5 O15 C6 C5 -23(8) 3_667 .
Nd5 O21 C15 O22 45.5(11) . .
Nd5 O21 C15 C14 -134.0(6) . .
Nd5 O28 C24 O27 32.5(10) . .
Nd5 O28 C24 C25 -146.5(5) . .
Ge1 C1 C2 C3 -44.4(12) . .
Ge2 C4 C5 C6 -55.1(7) . .
Ge3 Nd1 Ge5 O4 46.73(17) . .
Ge3 Nd1 Ge5 O5 -150.12(18) . .
Ge3 Nd1 Ge5 O11 -57.25(14) . .
Ge3 Nd1 Ge5 C13 133.6(2) . .
Ge3 Nd1 O1 Ge1 134.00(15) . .
Ge3 Nd1 O1 Ge2 0.25(13) . .
Ge3 Nd1 O2 Ge2 140.3(3) . .
Ge3 Nd1 O3 Ge4 -139.4(3) . .
Ge3 Nd1 O4 Ge4 2.18(15) . .
Ge3 Nd1 O4 Ge5 -134.92(15) . .
Ge3 Nd1 O5 Ge5 38.9(2) . .
Ge3 Nd1 O5 Ge6 -103.00(16) . .
Ge3 Nd1 O6 Ge1 -31.9(2) . .
Ge3 Nd1 O6 Ge6 108.98(15) . .
Ge3 Nd4 Nd5 Nd3 65.80(3) 3_667 .
Ge3 Nd4 Nd5 O7 29.50(10) 3_667 3_667
Ge3 Nd4 Nd5 O8 -8.37(16) 3_667 3_667
Ge3 Nd4 Nd5 O10 100.95(10) 3_667 .
Ge3 Nd4 Nd5 O11 144.23(17) 3_667 .
Ge3 Nd4 Nd5 O15 -52.31(12) 3_667 3_667
Ge3 Nd4 Nd5 O21 177.38(10) 3_667 .
Ge3 Nd4 Nd5 O28 -119.05(11) 3_667 .
Ge3 Nd4 Nd5 O4W -134.0(4) 3_667 .
Ge3 Nd4 O11 Nd5 -51.1(2) 3_667 .
Ge3 Nd4 O11 Ge5 152.19(18) 3_667 .
Ge3 Nd4 O12 Nd3 10.03(15) 3_667 3_667
Ge3 Nd4 O12 Ge6 172.0(2) 3_667 .
Ge3 Nd4 O23 C18 44.3(8) 3_667 .
Ge3 Nd4 O25 Nd2 119.04(12) 3_667 .
Ge3 Nd4 O25 C19 -76.3(4) 3_667 .
Ge3 Nd4 O27 Nd2 -79.59(14) 3_667 .
Ge3 Nd4 O27 C24 125.9(4) 3_667 .
Ge3 C7 C8 C9 -40.8(7) . .
Ge4 Nd3 Nd5 Nd4 87.94(2) . .
Ge4 Nd3 Nd5 O7 171.70(17) . 3_667
Ge4 Nd3 Nd5 O8 123.04(9) . 3_667
Ge4 Nd3 Nd5 O10 7.52(18) . .
Ge4 Nd3 Nd5 O11 51.73(10) . .
Ge4 Nd3 Nd5 O15 -155.74(12) . 3_667
Ge4 Nd3 Nd5 O21 -18.50(10) . .
Ge4 Nd3 Nd5 O28 -6.9(12) . .
Ge4 Nd3 Nd5 O4W -86.45(10) . .
Ge4 Nd3 O9 Nd4 -161.47(18) . 3_667
Ge4 Nd3 O9 Ge3 42.3(2) . .
Ge4 Nd3 O10 Nd5 -165.0(3) . .
Ge4 Nd3 O19 C12 120.9(13) . .
Ge4 C10 C11 C12 -42.4(8) . .
Ge5 Nd1 Ge3 Nd4 84.32(2) . 3_667
Ge5 Nd1 Ge3 O2 151.03(18) . .
Ge5 Nd1 Ge3 O3 -45.26(18) . .
Ge5 Nd1 Ge3 O9 46.32(14) . .
Ge5 Nd1 Ge3 C7 -124.4(3) . .
Ge5 Nd1 O1 Ge1 30.7(2) . .
Ge5 Nd1 O1 Ge2 -103.07(15) . .
Ge5 Nd1 O2 Ge2 102.84(17) . .
Ge5 Nd1 O2 Ge3 -37.5(2) . .
Ge5 Nd1 O3 Ge3 136.25(16) . .
Ge5 Nd1 O3 Ge4 -3.13(15) . .
Ge5 Nd1 O4 Ge4 137.1(3) . .
Ge5 Nd1 O5 Ge6 -141.9(3) . .
Ge5 Nd1 O6 Ge1 -136.53(17) . .
Ge5 Nd1 O6 Ge6 4.31(14) . .
Ge5 C13 C14 C15 -46.4(7) . .
Ge6 C16 C17 C18 -39.3(8) . .
O1 Nd1 Ge3 Nd4 -45.20(8) . 3_667
O1 Nd1 Ge3 O2 21.52(19) . .
O1 Nd1 Ge3 O3 -174.78(19) . .
O1 Nd1 Ge3 O9 -83.20(16) . .
O1 Nd1 Ge3 C7 106.0(3) . .
O1 Nd1 Ge5 O4 139.7(2) . .
O1 Nd1 Ge5 O5 -57.1(2) . .
O1 Nd1 Ge5 O11 35.74(17) . .
O1 Nd1 Ge5 C13 -133.4(3) . .
O1 Nd1 O2 Ge2 -13.50(14) . .
O1 Nd1 O2 Ge3 -153.9(2) . .
O1 Nd1 O3 Ge3 5.6(2) . .
O1 Nd1 O3 Ge4 -133.77(16) . .
O1 Nd1 O4 Ge4 67.8(3) . .
O1 Nd1 O4 Ge5 -69.3(3) . .
O1 Nd1 O5 Ge5 136.66(16) . .
O1 Nd1 O5 Ge6 -5.3(2) . .
O1 Nd1 O6 Ge1 12.25(14) . .
O1 Nd1 O6 Ge6 153.1(2) . .
O1 Ge1 O6 Nd1 -16.35(18) . .
O1 Ge1 O6 Ge6 -142.4(3) . .
O1 Ge1 O7 Nd3 152.8(2) . 3_667
O1 Ge1 O7 Nd5 -36.7(3) . 3_667
O1 Ge1 C1 C2 -150.0(6) . .
O1 Ge2 O2 Nd1 18.54(19) . .
O1 Ge2 O2 Ge3 149.6(3) . .
O1 Ge2 O8 Nd4 -156.3(2) . 3_667
O1 Ge2 O8 Nd5 58.0(3) . 3_667
O1 Ge2 C4 C5 -18.3(5) . .
O2 Nd1 Ge3 Nd4 -66.71(18) . 3_667
O2 Nd1 Ge3 O3 163.7(3) . .
O2 Nd1 Ge3 O9 -104.7(2) . .
O2 Nd1 Ge3 C7 84.5(3) . .
O2 Nd1 Ge5 O4 64.8(2) . .
O2 Nd1 Ge5 O5 -132.0(2) . .
O2 Nd1 Ge5 O11 -39.17(18) . .
O2 Nd1 Ge5 C13 151.7(3) . .
O2 Nd1 O1 Ge1 146.6(2) . .
O2 Nd1 O1 Ge2 12.89(14) . .
O2 Nd1 O3 Ge3 -9.30(14) . .
O2 Nd1 O3 Ge4 -148.7(2) . .
O2 Nd1 O4 Ge4 6.2(2) . .
O2 Nd1 O4 Ge5 -130.88(16) . .
O2 Nd1 O5 Ge5 77.7(3) . .
O2 Nd1 O5 Ge6 -64.2(3) . .
O2 Nd1 O6 Ge1 -6.4(2) . .
O2 Nd1 O6 Ge6 134.44(16) . .
O2 Ge2 O1 Nd1 -15.10(16) . .
O2 Ge2 O1 Ge1 -125.8(3) . .
O2 Ge2 O8 Nd4 -57.3(3) . 3_667
O2 Ge2 O8 Nd5 157.1(2) . 3_667
O2 Ge2 C4 C5 -123.4(4) . .
O2 Ge3 O3 Nd1 11.20(17) . .
O2 Ge3 O3 Ge4 135.4(3) . .
O2 Ge3 O9 Nd3 -147.6(2) . .
O2 Ge3 O9 Nd4 58.1(3) . 3_667
O2 Ge3 C7 C8 -52.1(5) . .
O3 Nd1 Ge3 Nd4 129.58(18) . 3_667
O3 Nd1 Ge3 O2 -163.7(3) . .
O3 Nd1 Ge3 O9 91.6(2) . .
O3 Nd1 Ge3 C7 -79.2(3) . .
O3 Nd1 Ge5 O4 25.81(19) . .
O3 Nd1 Ge5 O5 -171.0(2) . .
O3 Nd1 Ge5 O11 -78.17(17) . .
O3 Nd1 Ge5 C13 112.7(3) . .
O3 Nd1 O1 Ge1 131.18(15) . .
O3 Nd1 O1 Ge2 -2.6(2) . .
O3 Nd1 O2 Ge2 149.8(2) . .
O3 Nd1 O2 Ge3 9.43(15) . .
O3 Nd1 O4 Ge4 -11.78(15) . .
O3 Nd1 O4 Ge5 -148.9(2) . .
O3 Nd1 O5 Ge5 9.7(2) . .
O3 Nd1 O5 Ge6 -132.25(17) . .
O3 Nd1 O6 Ge1 -66.3(3) . .
O3 Nd1 O6 Ge6 74.6(3) . .
O3 Ge3 O2 Nd1 -11.87(18) . .
O3 Ge3 O2 Ge2 -144.6(3) . .
O3 Ge3 O9 Nd3 -52.4(3) . .
O3 Ge3 O9 Nd4 153.3(2) . 3_667
O3 Ge3 C7 C8 -150.5(4) . .
O3 Ge4 O4 Nd1 14.71(18) . .
O3 Ge4 O4 Ge5 137.9(3) . .
O3 Ge4 O10 Nd3 53.3(3) . .
O3 Ge4 O10 Nd5 -144.6(2) . .
O3 Ge4 C10 C11 -36.6(6) . .
O4 Nd1 Ge3 Nd4 105.72(9) . 3_667
O4 Nd1 Ge3 O2 172.4(2) . .
O4 Nd1 Ge3 O3 -23.9(2) . .
O4 Nd1 Ge3 O9 67.72(16) . .
O4 Nd1 Ge3 C7 -103.0(3) . .
O4 Nd1 Ge5 O5 163.1(2) . .
O4 Nd1 Ge5 O11 -104.0(2) . .
O4 Nd1 Ge5 C13 86.8(3) . .
O4 Nd1 O1 Ge1 68.1(3) . .
O4 Nd1 O1 Ge2 -65.6(3) . .
O4 Nd1 O2 Ge2 132.17(17) . .
O4 Nd1 O2 Ge3 -8.2(2) . .
O4 Nd1 O3 Ge3 151.3(2) . .
O4 Nd1 O3 Ge4 11.89(15) . .
O4 Nd1 O5 Ge5 -9.67(14) . .
O4 Nd1 O5 Ge6 -151.6(2) . .
O4 Nd1 O6 Ge1 -132.81(17) . .
O4 Nd1 O6 Ge6 8.0(2) . .
O4 Ge4 O3 Nd1 -14.36(18) . .
O4 Ge4 O3 Ge3 -137.5(3) . .
O4 Ge4 O10 Nd3 150.4(2) . .
O4 Ge4 O10 Nd5 -47.5(3) . .
O4 Ge4 C10 C11 -135.2(5) . .
O4 Ge5 O5 Nd1 12.10(18) . .
O4 Ge5 O5 Ge6 143.9(3) . .
O4 Ge5 O11 Nd4 -145.8(2) . .
O4 Ge5 O11 Nd5 59.7(3) . .
O4 Ge5 C13 C14 -45.1(5) . .
O5 Nd1 Ge3 Nd4 65.29(12) . 3_667
O5 Nd1 Ge3 O2 132.0(2) . .
O5 Nd1 Ge3 O3 -64.3(2) . .
O5 Nd1 Ge3 O9 27.29(18) . .
O5 Nd1 Ge3 C7 -143.5(3) . .
O5 Nd1 Ge5 O4 -163.1(2) . .
O5 Nd1 Ge5 O11 92.9(2) . .
O5 Nd1 Ge5 C13 -76.3(3) . .
O5 Nd1 O1 Ge1 3.97(19) . .
O5 Nd1 O1 Ge2 -129.77(16) . .
O5 Nd1 O2 Ge2 63.2(3) . .
O5 Nd1 O2 Ge3 -77.1(3) . .
O5 Nd1 O3 Ge3 131.38(16) . .
O5 Nd1 O3 Ge4 -8.0(2) . .
O5 Nd1 O4 Ge4 146.9(2) . .
O5 Nd1 O4 Ge5 9.74(14) . .
O5 Nd1 O6 Ge1 -150.3(2) . .
O5 Nd1 O6 Ge6 -9.49(14) . .
O5 Ge5 O4 Nd1 -11.59(17) . .
O5 Ge5 O4 Ge4 -136.0(3) . .
O5 Ge5 O11 Nd4 -50.6(3) . .
O5 Ge5 O11 Nd5 154.9(2) . .
O5 Ge5 C13 C14 -141.1(4) . .
O5 Ge6 O6 Nd1 11.26(17) . .
O5 Ge6 O6 Ge1 139.9(3) . .
O5 Ge6 O12 Nd3 -147.8(2) . 3_667
O5 Ge6 O12 Nd4 54.6(3) . .
O5 Ge6 C16 C17 -49.7(6) . .
O6 Nd1 Ge3 Nd4 -10.32(11) . 3_667
O6 Nd1 Ge3 O2 56.4(2) . .
O6 Nd1 Ge3 O3 -139.9(2) . .
O6 Nd1 Ge3 O9 -48.32(18) . .
O6 Nd1 Ge3 C7 140.9(3) . .
O6 Nd1 Ge5 O4 173.18(19) . .
O6 Nd1 Ge5 O5 -23.7(2) . .
O6 Nd1 Ge5 O11 69.20(16) . .
O6 Nd1 Ge5 C13 -100.0(3) . .
O6 Nd1 O1 Ge1 -11.68(13) . .
O6 Nd1 O1 Ge2 -145.4(2) . .
O6 Nd1 O2 Ge2 4.9(2) . .
O6 Nd1 O2 Ge3 -135.45(16) . .
O6 Nd1 O3 Ge3 65.5(3) . .
O6 Nd1 O3 Ge4 -73.9(3) . .
O6 Nd1 O4 Ge4 129.64(16) . .
O6 Nd1 O4 Ge5 -7.5(2) . .
O6 Nd1 O5 Ge5 151.7(2) . .
O6 Nd1 O5 Ge6 9.82(15) . .
O6 Ge1 O1 Nd1 14.46(16) . .
O6 Ge1 O1 Ge2 123.8(3) . .
O6 Ge1 O7 Nd3 49.9(3) . 3_667
O6 Ge1 O7 Nd5 -139.5(2) . 3_667
O6 Ge1 C1 C2 -49.0(7) . .
O6 Ge6 O5 Nd1 -12.52(19) . .
O6 Ge6 O5 Ge5 -143.2(3) . .
O6 Ge6 O12 Nd3 -52.1(3) . 3_667
O6 Ge6 O12 Nd4 150.4(2) . .
O6 Ge6 C16 C17 -147.2(5) . .
O7 Nd3 Nd5 Nd4 -83.75(17) 3_667 .
O7 Nd3 Nd5 O8 -48.66(19) 3_667 3_667
O7 Nd3 Nd5 O10 -164.2(2) 3_667 .
O7 Nd3 Nd5 O11 -120.0(2) 3_667 .
O7 Nd3 Nd5 O15 32.6(2) 3_667 3_667
O7 Nd3 Nd5 O21 169.8(2) 3_667 .
O7 Nd3 Nd5 O28 -179(24) 3_667 .
O7 Nd3 Nd5 O4W 101.9(2) 3_667 .
O7 Nd3 Ge4 O3 -138.72(17) 3_667 .
O7 Nd3 Ge4 O4 -49.8(2) 3_667 .
O7 Nd3 Ge4 O10 -5.0(2) 3_667 .
O7 Nd3 Ge4 C10 104.1(2) 3_667 .
O7 Nd3 O9 Nd4 -80.47(19) 3_667 3_667
O7 Nd3 O9 Ge3 123.3(3) 3_667 .
O7 Nd3 O10 Nd5 9.59(15) 3_667 .
O7 Nd3 O10 Ge4 174.6(3) 3_667 .
O7 Nd3 O19 C12 75.3(13) 3_667 .
O7 Nd5 O10 Nd3 -9.61(15) 3_667 .
O7 Nd5 O10 Ge4 -172.6(3) 3_667 .
O7 Nd5 O11 Nd4 80.42(19) 3_667 .
O7 Nd5 O11 Ge5 -119.9(2) 3_667 .
O7 Nd5 O21 C15 -136.5(7) 3_667 .
O7 Nd5 O28 C24 -90.6(7) 3_667 .
O7 Ge1 O1 Nd1 -103.92(18) . .
O7 Ge1 O1 Ge2 5.4(4) . .
O7 Ge1 O6 Nd1 96.9(2) . .
O7 Ge1 O6 Ge6 -29.1(4) . .
O7 Ge1 C1 C2 85.4(7) . .
O8 Nd4 Nd5 Nd3 74.17(17) 3_667 .
O8 Nd4 Nd5 O7 37.87(19) 3_667 3_667
O8 Nd4 Nd5 O10 109.31(19) 3_667 .
O8 Nd4 Nd5 O11 152.6(2) 3_667 .
O8 Nd4 Nd5 O15 -43.9(2) 3_667 3_667
O8 Nd4 Nd5 O21 -174.25(19) 3_667 .
O8 Nd4 Nd5 O28 -110.7(2) 3_667 .
O8 Nd4 Nd5 O4W -125.6(4) 3_667 .
O8 Nd4 O11 Nd5 -16.78(15) 3_667 .
O8 Nd4 O11 Ge5 -173.5(3) 3_667 .
O8 Nd4 O12 Nd3 81.1(2) 3_667 3_667
O8 Nd4 O12 Ge6 -117.0(2) 3_667 .
O8 Nd4 O23 C18 -135.9(6) 3_667 .
O8 Nd4 O25 Nd2 70.9(3) 3_667 .
O8 Nd4 O25 C19 -124.4(4) 3_667 .
O8 Nd4 O27 Nd2 -148.08(16) 3_667 .
O8 Nd4 O27 C24 57.5(4) 3_667 .
O8 Nd5 O10 Nd3 -75.36(19) 3_667 .
O8 Nd5 O10 Ge4 121.7(2) 3_667 .
O8 Nd5 O11 Nd4 16.72(14) 3_667 .
O8 Nd5 O11 Ge5 176.4(3) 3_667 .
O8 Nd5 O21 C15 90.4(8) 3_667 .
O8 Nd5 O28 C24 -42.8(6) 3_667 .
O8 Ge2 O1 Nd1 93.86(18) . .
O8 Ge2 O1 Ge1 -16.8(4) . .
O8 Ge2 O2 Nd1 -94.07(19) . .
O8 Ge2 O2 Ge3 37.0(3) . .
O8 Ge2 C4 C5 109.1(4) . .
O9 Nd3 Nd5 Nd4 36.56(10) . .
O9 Nd3 Nd5 O7 120.3(2) . 3_667
O9 Nd3 Nd5 O8 71.66(13) . 3_667
O9 Nd3 Nd5 O10 -43.9(2) . .
O9 Nd3 Nd5 O11 0.35(14) . .
O9 Nd3 Nd5 O15 152.88(15) . 3_667
O9 Nd3 Nd5 O21 -69.88(14) . .
O9 Nd3 Nd5 O28 -58.3(12) . .
O9 Nd3 Nd5 O4W -137.83(14) . .
O9 Nd3 Ge4 O3 -17.96(18) . .
O9 Nd3 Ge4 O4 71.0(2) . .
O9 Nd3 Ge4 O10 115.7(2) . .
O9 Nd3 Ge4 C10 -135.1(2) . .
O9 Nd3 O10 Nd5 137.37(19) . .
O9 Nd3 O10 Ge4 -57.6(2) . .
O9 Nd3 O19 C12 -166.9(13) . .
O9 Nd4 Nd5 Nd3 39.07(10) 3_667 .
O9 Nd4 Nd5 O7 2.78(14) 3_667 3_667
O9 Nd4 Nd5 O8 -35.1(2) 3_667 3_667
O9 Nd4 Nd5 O10 74.22(14) 3_667 .
O9 Nd4 Nd5 O11 117.5(2) 3_667 .
O9 Nd4 Nd5 O15 -79.04(16) 3_667 3_667
O9 Nd4 Nd5 O21 150.66(14) 3_667 .
O9 Nd4 Nd5 O28 -145.77(15) 3_667 .
O9 Nd4 Nd5 O4W -160.7(4) 3_667 .
O9 Nd4 O11 Nd5 -83.1(2) 3_667 .
O9 Nd4 O11 Ge5 120.2(3) 3_667 .
O9 Nd4 O12 Nd3 13.26(15) 3_667 3_667
O9 Nd4 O12 Ge6 175.2(3) 3_667 .
O9 Nd4 O23 C18 77.0(7) 3_667 .
O9 Nd4 O25 Nd2 145.12(15) 3_667 .
O9 Nd4 O25 C19 -50.2(4) 3_667 .
O9 Nd4 O27 Nd2 -68.5(3) 3_667 .
O9 Nd4 O27 C24 137.0(4) 3_667 .
O9 Ge3 O2 Nd1 92.1(2) . .
O9 Ge3 O2 Ge2 -40.6(3) . .
O9 Ge3 O3 Nd1 -102.06(18) . .
O9 Ge3 O3 Ge4 22.1(4) . .
O9 Ge3 C7 C8 89.5(5) . .
O10 Nd3 Nd5 Nd4 80.42(18) . .
O10 Nd3 Nd5 O7 164.2(2) . 3_667
O10 Nd3 Nd5 O8 115.5(2) . 3_667
O10 Nd3 Nd5 O11 44.2(2) . .
O10 Nd3 Nd5 O15 -163.3(2) . 3_667
O10 Nd3 Nd5 O21 -26.0(2) . .
O10 Nd3 Nd5 O28 -14.5(13) . .
O10 Nd3 Nd5 O4W -94.0(2) . .
O10 Nd3 Ge4 O3 -133.7(3) . .
O10 Nd3 Ge4 O4 -44.8(3) . .
O10 Nd3 Ge4 C10 109.1(3) . .
O10 Nd3 O9 Nd4 -137.99(18) . 3_667
O10 Nd3 O9 Ge3 65.8(3) . .
O10 Nd3 O19 C12 109.0(13) . .
O10 Nd5 O11 Nd4 137.92(18) . .
O10 Nd5 O11 Ge5 -62.4(2) . .
O10 Nd5 O21 C15 -160.2(8) . .
O10 Nd5 O28 C24 74.8(7) . .
O10 Ge4 O3 Nd1 95.4(2) . .
O10 Ge4 O3 Ge3 -27.7(4) . .
O10 Ge4 O4 Nd1 -101.82(18) . .
O10 Ge4 O4 Ge5 21.4(3) . .
O10 Ge4 C10 C11 101.1(5) . .
O11 Nd4 Nd5 Nd3 -78.43(17) . .
O11 Nd4 Nd5 O7 -114.7(2) . 3_667
O11 Nd4 Nd5 O8 -152.6(2) . 3_667
O11 Nd4 Nd5 O10 -43.28(19) . .
O11 Nd4 Nd5 O15 163.5(2) . 3_667
O11 Nd4 Nd5 O21 33.2(2) . .
O11 Nd4 Nd5 O28 96.7(2) . .
O11 Nd4 Nd5 O4W 81.8(4) . .
O11 Nd4 O12 Nd3 143.58(17) . 3_667
O11 Nd4 O12 Ge6 -54.5(2) . .
O11 Nd4 O23 C18 -161.1(7) . .
O11 Nd4 O25 Nd2 -68.2(2) . .
O11 Nd4 O25 C19 96.4(5) . .
O11 Nd4 O27 Nd2 141.09(16) . .
O11 Nd4 O27 C24 -13.4(4) . .
O11 Nd5 O10 Nd3 -136.60(19) . .
O11 Nd5 O10 Ge4 60.4(3) . .
O11 Nd5 O21 C15 115.2(8) . .
O11 Nd5 O28 C24 28.1(6) . .
O11 Ge5 O4 Nd1 94.27(19) . .
O11 Ge5 O4 Ge4 -30.1(3) . .
O11 Ge5 O5 Nd1 -100.96(19) . .
O11 Ge5 O5 Ge6 30.9(3) . .
O11 Ge5 C13 C14 96.2(5) . .
O12 Nd3 Nd5 Nd4 -36.35(10) 3_667 .
O12 Nd3 Nd5 O7 47.4(2) 3_667 3_667
O12 Nd3 Nd5 O8 -1.25(13) 3_667 3_667
O12 Nd3 Nd5 O10 -116.8(2) 3_667 .
O12 Nd3 Nd5 O11 -72.57(14) 3_667 .
O12 Nd3 Nd5 O15 79.96(15) 3_667 3_667
O12 Nd3 Nd5 O21 -142.79(14) 3_667 .
O12 Nd3 Nd5 O28 -131.2(12) 3_667 .
O12 Nd3 Nd5 O4W 149.26(14) 3_667 .
O12 Nd3 Ge4 O3 -56.24(19) 3_667 .
O12 Nd3 Ge4 O4 32.7(2) 3_667 .
O12 Nd3 Ge4 O10 77.5(3) 3_667 .
O12 Nd3 Ge4 C10 -173.4(3) 3_667 .
O12 Nd3 O9 Nd4 -13.15(15) 3_667 3_667
O12 Nd3 O9 Ge3 -169.4(3) 3_667 .
O12 Nd3 O10 Nd5 76.6(2) 3_667 .
O12 Nd3 O10 Ge4 -118.4(2) 3_667 .
O12 Nd3 O19 C12 -137.9(12) 3_667 .
O12 Nd4 Nd5 Nd3 -39.54(11) . .
O12 Nd4 Nd5 O7 -75.84(14) . 3_667
O12 Nd4 Nd5 O8 -113.71(19) . 3_667
O12 Nd4 Nd5 O10 -4.40(14) . .
O12 Nd4 Nd5 O11 38.9(2) . .
O12 Nd4 Nd5 O15 -157.65(16) . 3_667
O12 Nd4 Nd5 O21 72.04(14) . .
O12 Nd4 Nd5 O28 135.61(15) . .
O12 Nd4 Nd5 O4W 120.7(4) . .
O12 Nd4 O11 Nd5 -144.69(17) . .
O12 Nd4 O11 Ge5 58.6(3) . .
O12 Nd4 O23 C18 108.6(7) . .
O12 Nd4 O25 Nd2 -143.79(16) . .
O12 Nd4 O25 C19 20.8(4) . .
O12 Nd4 O27 Nd2 61.8(3) . .
O12 Nd4 O27 C24 -92.7(5) . .
O12 Ge6 O5 Nd1 93.4(2) . .
O12 Ge6 O5 Ge5 -37.3(4) . .
O12 Ge6 O6 Nd1 -103.17(18) . .
O12 Ge6 O6 Ge1 25.5(4) . .
O12 Ge6 C16 C17 90.6(5) . .
O13 Nd3 Nd5 Nd4 -115.78(11) 3_667 .
O13 Nd3 Nd5 O7 -32.0(2) 3_667 3_667
O13 Nd3 Nd5 O8 -80.68(14) 3_667 3_667
O13 Nd3 Nd5 O10 163.8(2) 3_667 .
O13 Nd3 Nd5 O11 -151.99(15) 3_667 .
O13 Nd3 Nd5 O15 0.54(16) 3_667 3_667
O13 Nd3 Nd5 O21 137.79(15) 3_667 .
O13 Nd3 Nd5 O28 149.3(12) 3_667 .
O13 Nd3 Nd5 O4W 69.84(15) 3_667 .
O13 Nd3 Ge4 O3 158.4(3) 3_667 .
O13 Nd3 Ge4 O4 -112.7(3) 3_667 .
O13 Nd3 Ge4 O10 -67.9(3) 3_667 .
O13 Nd3 Ge4 C10 41.3(3) 3_667 .
O13 Nd3 O9 Nd4 21.1(3) 3_667 3_667
O13 Nd3 O9 Ge3 -135.1(3) 3_667 .
O13 Nd3 O10 Nd5 -23.1(3) 3_667 .
O13 Nd3 O10 Ge4 141.9(2) 3_667 .
O13 Nd3 O19 C12 -25.6(13) 3_667 .
O14 Nd1 Ge3 Nd4 -157.12(13) 2_546 3_667
O14 Nd1 Ge3 O2 -90.4(2) 2_546 .
O14 Nd1 Ge3 O3 73.3(2) 2_546 .
O14 Nd1 Ge3 O9 164.88(19) 2_546 .
O14 Nd1 Ge3 C7 -5.9(3) 2_546 .
O14 Nd1 Ge5 O4 -39.8(2) 2_546 .
O14 Nd1 Ge5 O5 123.3(2) 2_546 .
O14 Nd1 Ge5 O11 -143.78(19) 2_546 .
O14 Nd1 Ge5 C13 47.0(3) 2_546 .
O14 Nd1 O1 Ge1 -149.77(17) 2_546 .
O14 Nd1 O1 Ge2 76.49(19) 2_546 .
O14 Nd1 O2 Ge2 -135.1(2) 2_546 .
O14 Nd1 O2 Ge3 84.5(2) 2_546 .
O14 Nd1 O3 Ge3 -99.4(2) 2_546 .
O14 Nd1 O3 Ge4 121.2(2) 2_546 .
O14 Nd1 O4 Ge4 -76.7(2) 2_546 .
O14 Nd1 O4 Ge5 146.15(19) 2_546 .
O14 Nd1 O5 Ge5 -77.5(2) 2_546 .
O14 Nd1 O5 Ge6 140.60(19) 2_546 .
O14 Nd1 O6 Ge1 90.9(3) 2_546 .
O14 Nd1 O6 Ge6 -128.3(2) 2_546 .
O15 Nd5 O10 Nd3 25.1(3) 3_667 .
O15 Nd5 O10 Ge4 -137.9(2) 3_667 .
O15 Nd5 O11 Nd4 -24.4(3) 3_667 .
O15 Nd5 O11 Ge5 135.3(2) 3_667 .
O15 Nd5 O21 C15 -18.8(8) 3_667 .
O15 Nd5 O28 C24 -122.7(7) 3_667 .
O17 Nd4 Nd5 Nd3 111.45(10) 3_667 .
O17 Nd4 Nd5 O7 75.15(14) 3_667 3_667
O17 Nd4 Nd5 O8 37.28(19) 3_667 3_667
O17 Nd4 Nd5 O10 146.59(14) 3_667 .
O17 Nd4 Nd5 O11 -170.1(2) 3_667 .
O17 Nd4 Nd5 O15 -6.66(16) 3_667 3_667
O17 Nd4 Nd5 O21 -136.97(14) 3_667 .
O17 Nd4 Nd5 O28 -73.40(15) 3_667 .
O17 Nd4 Nd5 O4W -88.3(4) 3_667 .
O17 Nd4 O11 Nd5 15.0(3) 3_667 .
O17 Nd4 O11 Ge5 -141.8(2) 3_667 .
O17 Nd4 O12 Nd3 -18.5(3) 3_667 3_667
O17 Nd4 O12 Ge6 143.44(19) 3_667 .
O17 Nd4 O23 C18 -20.0(7) 3_667 .
O17 Nd4 O25 Nd2 76.91(16) 3_667 .
O17 Nd4 O25 C19 -118.4(5) 3_667 .
O17 Nd4 O27 Nd2 -74.71(16) 3_667 .
O17 Nd4 O27 C24 130.8(4) 3_667 .
O18 Nd2 Nd4 Nd3 79.41(13) 3_667 3_667
O18 Nd2 Nd4 Nd5 -101.80(13) 3_667 .
O18 Nd2 Nd4 Ge3 14.83(12) 3_667 3_667
O18 Nd2 Nd4 O8 -60.46(17) 3_667 3_667
O18 Nd2 Nd4 O9 38.49(16) 3_667 3_667
O18 Nd2 Nd4 O11 -143.29(16) 3_667 .
O18 Nd2 Nd4 O12 119.91(16) 3_667 .
O18 Nd2 Nd4 O17 -7.98(16) 3_667 3_667
O18 Nd2 Nd4 O23 165.19(17) 3_667 .
O18 Nd2 Nd4 O25 78.8(2) 3_667 .
O18 Nd2 Nd4 O27 -98.5(2) 3_667 .
O18 Nd2 O24 C18 -13.6(6) 3_667 .
O18 Nd2 O25 Nd4 -87.22(17) 3_667 .
O18 Nd2 O25 C19 109.3(5) 3_667 .
O18 Nd2 O27 Nd4 72.16(17) 3_667 .
O18 Nd2 O27 C24 -134.9(5) 3_667 .
O18 Nd2 O29 C30 114.7(6) 3_667 .
O18 Nd2 N1 C20 -58.5(5) 3_667 .
O18 Nd2 N1 C23 129.1(6) 3_667 .
O18 Nd2 N3 C25 46.7(5) 3_667 .
O18 Nd2 N3 C29 -135.6(5) 3_667 .
O19 Nd3 Nd5 Nd4 114.85(11) . .
O19 Nd3 Nd5 O7 -161.4(2) . 3_667
O19 Nd3 Nd5 O8 149.94(15) . 3_667
O19 Nd3 Nd5 O10 34.4(2) . .
O19 Nd3 Nd5 O11 78.63(15) . .
O19 Nd3 Nd5 O15 -128.84(16) . 3_667
O19 Nd3 Nd5 O21 8.41(15) . .
O19 Nd3 Nd5 O28 20.0(13) . .
O19 Nd3 Nd5 O4W -59.54(15) . .
O19 Nd3 Ge4 O3 73.0(2) . .
O19 Nd3 Ge4 O4 161.9(2) . .
O19 Nd3 Ge4 O10 -153.3(3) . .
O19 Nd3 Ge4 C10 -44.2(3) . .
O19 Nd3 O9 Nd4 147.9(2) . 3_667
O19 Nd3 O9 Ge3 -8.3(3) . .
O19 Nd3 O10 Nd5 -144.3(2) . .
O19 Nd3 O10 Ge4 20.7(2) . .
O21 Nd5 O10 Nd3 154.1(2) . .
O21 Nd5 O10 Ge4 -8.9(2) . .
O21 Nd5 O11 Nd4 -144.0(2) . .
O21 Nd5 O11 Ge5 15.6(2) . .
O21 Nd5 O28 C24 99.7(6) . .
O22 Nd2 Nd4 Nd3 37.79(17) 2_656 3_667
O22 Nd2 Nd4 Nd5 -143.42(17) 2_656 .
O22 Nd2 Nd4 Ge3 -26.79(17) 2_656 3_667
O22 Nd2 Nd4 O8 -102.1(2) 2_656 3_667
O22 Nd2 Nd4 O9 -3.1(2) 2_656 3_667
O22 Nd2 Nd4 O11 175.1(2) 2_656 .
O22 Nd2 Nd4 O12 78.3(2) 2_656 .
O22 Nd2 Nd4 O17 -49.6(2) 2_656 3_667
O22 Nd2 Nd4 O23 123.6(2) 2_656 .
O22 Nd2 Nd4 O25 37.2(2) 2_656 .
O22 Nd2 Nd4 O27 -140.1(2) 2_656 .
O22 Nd2 O24 C18 -125.8(5) 2_656 .
O22 Nd2 O25 Nd4 -155.83(15) 2_656 .
O22 Nd2 O25 C19 40.7(5) 2_656 .
O22 Nd2 O27 Nd4 96.8(4) 2_656 .
O22 Nd2 O27 C24 -110.2(5) 2_656 .
O22 Nd2 O29 C30 151.4(6) 2_656 .
O22 Nd2 N1 C20 -130.5(5) 2_656 .
O22 Nd2 N1 C23 57.0(6) 2_656 .
O22 Nd2 N3 C25 149.1(4) 2_656 .
O22 Nd2 N3 C29 -33.2(5) 2_656 .
O23 Nd4 Nd5 Nd3 -111.43(10) . .
O23 Nd4 Nd5 O7 -147.72(14) . 3_667
O23 Nd4 Nd5 O8 174.41(19) . 3_667
O23 Nd4 Nd5 O10 -76.28(14) . .
O23 Nd4 Nd5 O11 -33.0(2) . .
O23 Nd4 Nd5 O15 130.46(16) . 3_667
O23 Nd4 Nd5 O21 0.16(14) . .
O23 Nd4 Nd5 O28 63.73(15) . .
O23 Nd4 Nd5 O4W 48.8(4) . .
O23 Nd4 O11 Nd5 146.33(19) . .
O23 Nd4 O11 Ge5 -10.4(3) . .
O23 Nd4 O12 Nd3 -142.8(2) . 3_667
O23 Nd4 O12 Ge6 19.2(2) . .
O23 Nd4 O25 Nd2 -75.78(16) . .
O23 Nd4 O25 C19 88.9(5) . .
O23 Nd4 O27 Nd2 69.07(16) . .
O23 Nd4 O27 C24 -85.4(4) . .
O24 Nd2 Nd4 Nd3 -83.21(12) . 3_667
O24 Nd2 Nd4 Nd5 95.58(11) . .
O24 Nd2 Nd4 Ge3 -147.79(11) . 3_667
O24 Nd2 Nd4 O8 136.91(16) . 3_667
O24 Nd2 Nd4 O9 -124.14(15) . 3_667
O24 Nd2 Nd4 O11 54.09(15) . .
O24 Nd2 Nd4 O12 -42.71(16) . .
O24 Nd2 Nd4 O17 -170.61(16) . 3_667
O24 Nd2 Nd4 O23 2.57(16) . .
O24 Nd2 Nd4 O25 -83.82(19) . .
O24 Nd2 Nd4 O27 98.9(2) . .
O24 Nd2 O25 Nd4 85.13(17) . .
O24 Nd2 O25 C19 -78.4(5) . .
O24 Nd2 O27 Nd4 -73.51(17) . .
O24 Nd2 O27 C24 79.4(5) . .
O24 Nd2 O29 C30 -77.0(6) . .
O24 Nd2 N1 C20 84.1(5) . .
O24 Nd2 N1 C23 -88.4(6) . .
O24 Nd2 N3 C25 -94.4(5) . .
O24 Nd2 N3 C29 83.3(5) . .
O25 Nd2 Nd4 Nd3 0.60(15) . 3_667
O25 Nd2 Nd4 Nd5 179.39(15) . .
O25 Nd2 Nd4 Ge3 -63.97(15) . 3_667
O25 Nd2 Nd4 O8 -139.27(19) . 3_667
O25 Nd2 Nd4 O9 -40.32(18) . 3_667
O25 Nd2 Nd4 O11 137.90(19) . .
O25 Nd2 Nd4 O12 41.10(19) . .
O25 Nd2 Nd4 O17 -86.79(19) . 3_667
O25 Nd2 Nd4 O23 86.38(19) . .
O25 Nd2 Nd4 O27 -177.3(2) . .
O25 Nd2 O24 C18 -25.0(5) . .
O25 Nd2 O27 Nd4 1.70(14) . .
O25 Nd2 O27 C24 154.6(5) . .
O25 Nd2 O29 C30 -115.6(6) . .
O25 Nd2 N1 C20 -0.9(5) . .
O25 Nd2 N1 C23 -173.3(6) . .
O25 Nd2 N3 C25 -41.5(5) . .
O25 Nd2 N3 C29 136.2(5) . .
O25 Nd4 Nd5 Nd3 -178.0(2) . .
O25 Nd4 Nd5 O7 145.7(2) . 3_667
O25 Nd4 Nd5 O8 107.8(3) . 3_667
O25 Nd4 Nd5 O10 -142.9(2) . .
O25 Nd4 Nd5 O11 -99.6(3) . .
O25 Nd4 Nd5 O15 63.9(3) . 3_667
O25 Nd4 Nd5 O21 -66.4(2) . .
O25 Nd4 Nd5 O28 -2.9(2) . .
O25 Nd4 Nd5 O4W -17.8(4) . .
O25 Nd4 O11 Nd5 138.99(17) . .
O25 Nd4 O11 Ge5 -17.8(4) . .
O25 Nd4 O12 Nd3 -75.24(17) . 3_667
O25 Nd4 O12 Ge6 86.7(2) . .
O25 Nd4 O23 C18 13.8(7) . .
O25 Nd4 O27 Nd2 -1.74(14) . .
O25 Nd4 O27 C24 -156.2(4) . .
O25 C19 C20 N1 -12.4(9) . .
O25 C19 C20 C21 164.2(7) . .
O26 Nd3 Nd5 Nd4 -149.8(18) 3_667 .
O26 Nd3 Nd5 O7 -66.0(18) 3_667 3_667
O26 Nd3 Nd5 O8 -114.7(18) 3_667 3_667
O26 Nd3 Nd5 O10 129.8(18) 3_667 .
O26 Nd3 Nd5 O11 174.0(18) 3_667 .
O26 Nd3 Nd5 O15 -33.5(18) 3_667 3_667
O26 Nd3 Nd5 O21 103.8(18) 3_667 .
O26 Nd3 Nd5 O28 115(2) 3_667 .
O26 Nd3 Nd5 O4W 35.8(18) 3_667 .
O26 Nd3 Ge4 O3 39.80(18) 3_667 .
O26 Nd3 Ge4 O4 128.7(2) 3_667 .
O26 Nd3 Ge4 O10 173.5(3) 3_667 .
O26 Nd3 Ge4 C10 -77.4(3) 3_667 .
O26 Nd3 O9 Nd4 65.64(17) 3_667 3_667
O26 Nd3 O9 Ge3 -90.6(3) 3_667 .
O26 Nd3 O10 Nd5 -175.36(19) 3_667 .
O26 Nd3 O10 Ge4 -10.4(4) 3_667 .
O26 Nd3 O19 C12 -87.2(13) 3_667 .
O26 C19 C20 N1 169.0(6) . .
O26 C19 C20 C21 -14.3(10) . .
O27 Nd2 Nd4 Nd3 177.90(16) . 3_667
O27 Nd2 Nd4 Nd5 -3.32(16) . .
O27 Nd2 Nd4 Ge3 113.32(16) . 3_667
O27 Nd2 Nd4 O8 38.02(19) . 3_667
O27 Nd2 Nd4 O9 136.97(19) . 3_667
O27 Nd2 Nd4 O11 -44.80(19) . .
O27 Nd2 Nd4 O12 -141.61(19) . .
O27 Nd2 Nd4 O17 90.50(19) . 3_667
O27 Nd2 Nd4 O23 -96.32(19) . .
O27 Nd2 Nd4 O25 177.3(2) . .
O27 Nd2 O24 C18 49.4(5) . .
O27 Nd2 O25 Nd4 -1.67(13) . .
O27 Nd2 O25 C19 -165.2(5) . .
O27 Nd2 O29 C30 -6.4(6) . .
O27 Nd2 N1 C20 26.1(6) . .
O27 Nd2 N1 C23 -146.3(6) . .
O27 Nd2 N3 C25 -3.4(4) . .
O27 Nd2 N3 C29 174.3(5) . .
O27 Nd4 Nd5 Nd3 179.10(10) . .
O27 Nd4 Nd5 O7 142.80(14) . 3_667
O27 Nd4 Nd5 O8 104.93(19) . 3_667
O27 Nd4 Nd5 O10 -145.76(14) . .
O27 Nd4 Nd5 O11 -102.5(2) . .
O27 Nd4 Nd5 O15 60.99(16) . 3_667
O27 Nd4 Nd5 O21 -69.32(14) . .
O27 Nd4 Nd5 O28 -5.75(14) . .
O27 Nd4 Nd5 O4W -20.7(4) . .
O27 Nd4 O11 Nd5 73.96(17) . .
O27 Nd4 O11 Ge5 -82.8(3) . .
O27 Nd4 O12 Nd3 -135.23(18) . 3_667
O27 Nd4 O12 Ge6 26.7(4) . .
O27 Nd4 O23 C18 -66.4(7) . .
O27 Nd4 O25 Nd2 1.67(13) . .
O27 Nd4 O25 C19 166.3(5) . .
O27 C24 C25 N3 4.2(8) . .
O27 C24 C25 C26 -172.9(6) . .
O28 Nd5 O10 Nd3 178.23(16) . .
O28 Nd5 O10 Ge4 15.3(4) . .
O28 Nd5 O11 Nd4 -69.44(17) . .
O28 Nd5 O11 Ge5 90.2(2) . .
O28 Nd5 O21 C15 35.5(7) . .
O28 C24 C25 N3 -176.6(6) . .
O28 C24 C25 C26 6.2(10) . .
O29 Nd2 Nd4 Nd3 -111.3(2) . 3_667
O29 Nd2 Nd4 Nd5 67.5(2) . .
O29 Nd2 Nd4 Ge3 -175.8(2) . 3_667
O29 Nd2 Nd4 O8 108.9(2) . 3_667
O29 Nd2 Nd4 O9 -152.2(2) . 3_667
O29 Nd2 Nd4 O11 26.0(2) . .
O29 Nd2 Nd4 O12 -70.8(2) . .
O29 Nd2 Nd4 O17 161.4(2) . 3_667
O29 Nd2 Nd4 O23 -25.5(2) . .
O29 Nd2 Nd4 O25 -111.9(3) . .
O29 Nd2 Nd4 O27 70.8(3) . .
O29 Nd2 O24 C18 178.3(5) . .
O29 Nd2 O25 Nd4 124.4(2) . .
O29 Nd2 O25 C19 -39.1(6) . .
O29 Nd2 O27 Nd4 -141.34(16) . .
O29 Nd2 O27 C24 11.6(5) . .
O29 Nd2 N1 C20 160.4(5) . .
O29 Nd2 N1 C23 -12.0(6) . .
O29 Nd2 N3 C25 -178.6(5) . .
O29 Nd2 N3 C29 -0.9(5) . .
O1W Nd1 Ge3 Nd4 29.41(11) . 3_667
O1W Nd1 Ge3 O2 96.1(2) . .
O1W Nd1 Ge3 O3 -100.2(2) . .
O1W Nd1 Ge3 O9 -8.58(17) . .
O1W Nd1 Ge3 C7 -179.3(3) . .
O1W Nd1 Ge5 O4 100.9(2) . .
O1W Nd1 Ge5 O5 -95.9(2) . .
O1W Nd1 Ge5 O11 -3.05(17) . .
O1W Nd1 Ge5 C13 -172.2(3) . .
O1W Nd1 O1 Ge1 67.59(17) . .
O1W Nd1 O1 Ge2 -66.16(16) . .
O1W Nd1 O2 Ge2 68.11(19) . .
O1W Nd1 O2 Ge3 -72.24(18) . .
O1W Nd1 O3 Ge3 68.81(18) . .
O1W Nd1 O3 Ge4 -70.58(19) . .
O1W Nd1 O4 Ge4 68.32(18) . .
O1W Nd1 O4 Ge5 -68.79(17) . .
O1W Nd1 O5 Ge5 72.83(18) . .
O1W Nd1 O5 Ge6 -69.09(18) . .
O1W Nd1 O6 Ge1 -69.60(19) . .
O1W Nd1 O6 Ge6 71.24(17) . .
O2W Nd1 Ge3 Nd4 160.5(2) . 3_667
O2W Nd1 Ge3 O2 -132.8(3) . .
O2W Nd1 Ge3 O3 30.9(3) . .
O2W Nd1 Ge3 O9 122.5(3) . .
O2W Nd1 Ge3 C7 -48.3(3) . .
O2W Nd1 Ge5 O4 -86.0(3) . .
O2W Nd1 Ge5 O5 77.1(3) . .
O2W Nd1 Ge5 O11 170.0(2) . .
O2W Nd1 Ge5 C13 0.8(3) . .
O2W Nd1 O1 Ge1 -72.5(3) . .
O2W Nd1 O1 Ge2 153.8(2) . .
O2W Nd1 O2 Ge2 -137.6(4) . .
O2W Nd1 O2 Ge3 82.1(4) . .
O2W Nd1 O3 Ge3 -157.5(2) . .
O2W Nd1 O3 Ge4 63.1(2) . .
O2W Nd1 O4 Ge4 -139.9(3) . .
O2W Nd1 O4 Ge5 83.0(2) . .
O2W Nd1 O5 Ge5 -90.5(3) . .
O2W Nd1 O5 Ge6 127.6(3) . .
O2W Nd1 O6 Ge1 154.7(2) . .
O2W Nd1 O6 Ge6 -64.4(2) . .
O3W Nd1 Ge3 Nd4 -101.83(19) . 3_667
O3W Nd1 Ge3 O2 -35.1(3) . .
O3W Nd1 Ge3 O3 128.6(3) . .
O3W Nd1 Ge3 O9 -139.8(2) . .
O3W Nd1 Ge3 C7 49.4(3) . .
O3W Nd1 Ge5 O4 -127.4(2) . .
O3W Nd1 Ge5 O5 35.8(3) . .
O3W Nd1 Ge5 O11 128.7(2) . .
O3W Nd1 Ge5 C13 -40.5(3) . .
O3W Nd1 O1 Ge1 -89.8(2) . .
O3W Nd1 O1 Ge2 136.5(2) . .
O3W Nd1 O2 Ge2 -67.0(2) . .
O3W Nd1 O2 Ge3 152.6(2) . .
O3W Nd1 O3 Ge3 -80.1(3) . .
O3W Nd1 O3 Ge4 140.5(3) . .
O3W Nd1 O4 Ge4 -144.7(2) . .
O3W Nd1 O4 Ge5 78.2(3) . .
O3W Nd1 O5 Ge5 -151.2(2) . .
O3W Nd1 O5 Ge6 66.9(2) . .
O3W Nd1 O6 Ge1 91.8(2) . .
O3W Nd1 O6 Ge6 -127.3(2) . .
O4W Nd5 O10 Nd3 80.99(18) . .
O4W Nd5 O10 Ge4 -82.0(3) . .
O4W Nd5 O11 Nd4 -154.57(18) . .
O4W Nd5 O11 Ge5 5.1(4) . .
O4W Nd5 O21 C15 -72.0(8) . .
O4W Nd5 O28 C24 166.6(6) . .
O5W Nd3 Nd5 Nd4 178.36(11) . .
O5W Nd3 Nd5 O7 -97.9(2) . 3_667
O5W Nd3 Nd5 O8 -146.55(14) . 3_667
O5W Nd3 Nd5 O10 97.9(2) . .
O5W Nd3 Nd5 O11 142.14(15) . .
O5W Nd3 Nd5 O15 -65.33(16) . 3_667
O5W Nd3 Nd5 O21 71.92(15) . .
O5W Nd3 Nd5 O28 83.5(12) . .
O5W Nd3 Nd5 O4W 3.97(15) . .
O5W Nd3 Ge4 O3 137.43(19) . .
O5W Nd3 Ge4 O4 -133.6(2) . .
O5W Nd3 Ge4 O10 -88.9(3) . .
O5W Nd3 Ge4 C10 20.3(3) . .
O5W Nd3 O9 Nd4 155.2(2) . 3_667
O5W Nd3 O9 Ge3 -1.0(4) . .
O5W Nd3 O10 Nd5 -76.56(19) . .
O5W Nd3 O10 Ge4 88.5(2) . .
O5W Nd3 O19 C12 17.9(13) . .
O6W Nd2 Nd4 Nd3 137.90(13) . 3_667
O6W Nd2 Nd4 Nd5 -43.31(13) . .
O6W Nd2 Nd4 Ge3 73.32(13) . 3_667
O6W Nd2 Nd4 O8 -1.98(17) . 3_667
O6W Nd2 Nd4 O9 96.98(17) . 3_667
O6W Nd2 Nd4 O11 -84.80(17) . .
O6W Nd2 Nd4 O12 178.40(17) . .
O6W Nd2 Nd4 O17 50.51(17) . 3_667
O6W Nd2 Nd4 O23 -136.32(17) . .
O6W Nd2 Nd4 O25 137.3(2) . .
O6W Nd2 Nd4 O27 -40.0(2) . .
O6W Nd2 O24 C18 117.4(5) . .
O6W Nd2 O25 Nd4 -62.2(3) . .
O6W Nd2 O25 C19 134.3(5) . .
O6W Nd2 O27 Nd4 142.75(18) . .
O6W Nd2 O27 C24 -64.3(5) . .
O6W Nd2 O29 C30 69.2(6) . .
O6W Nd2 N1 C20 -125.8(5) . .
O6W Nd2 N1 C23 61.8(7) . .
O6W Nd2 N3 C25 88.9(5) . .
O6W Nd2 N3 C29 -93.4(5) . .
N1 Nd2 Nd4 Nd3 -19.68(12) . 3_667
N1 Nd2 Nd4 Nd5 159.11(12) . .
N1 Nd2 Nd4 Ge3 -84.26(12) . 3_667
N1 Nd2 Nd4 O8 -159.56(16) . 3_667
N1 Nd2 Nd4 O9 -60.61(16) . 3_667
N1 Nd2 Nd4 O11 117.62(16) . .
N1 Nd2 Nd4 O12 20.82(16) . .
N1 Nd2 Nd4 O17 -107.08(16) . 3_667
N1 Nd2 Nd4 O23 66.10(16) . .
N1 Nd2 Nd4 O25 -20.29(19) . .
N1 Nd2 Nd4 O27 162.4(2) . .
N1 Nd2 O24 C18 -87.9(5) . .
N1 Nd2 O25 Nd4 156.2(2) . .
N1 Nd2 O25 C19 -7.3(5) . .
N1 Nd2 O27 Nd4 -22.3(2) . .
N1 Nd2 O27 C24 130.6(4) . .
N1 Nd2 O29 C30 -142.4(6) . .
N1 Nd2 N3 C25 -120.0(5) . .
N1 Nd2 N3 C29 57.8(5) . .
N1 C20 C21 N2 -0.3(12) . .
N2 C22 C23 N1 3.2(15) . .
N3 Nd2 Nd4 Nd3 -152.95(11) . 3_667
N3 Nd2 Nd4 Nd5 25.84(11) . .
N3 Nd2 Nd4 Ge3 142.47(11) . 3_667
N3 Nd2 Nd4 O8 67.17(16) . 3_667
N3 Nd2 Nd4 O9 166.12(15) . 3_667
N3 Nd2 Nd4 O11 -15.65(15) . .
N3 Nd2 Nd4 O12 -112.45(16) . .
N3 Nd2 Nd4 O17 119.65(16) . 3_667
N3 Nd2 Nd4 O23 -67.17(16) . .
N3 Nd2 Nd4 O25 -153.56(19) . .
N3 Nd2 Nd4 O27 29.15(19) . .
N3 Nd2 O24 C18 112.4(5) . .
N3 Nd2 O25 Nd4 33.1(2) . .
N3 Nd2 O25 C19 -130.4(5) . .
N3 Nd2 O27 Nd4 -146.6(2) . .
N3 Nd2 O27 C24 6.4(4) . .
N3 Nd2 O29 C30 -1.2(6) . .
N3 Nd2 N1 C20 110.7(5) . .
N3 Nd2 N1 C23 -61.8(7) . .
N3 C25 C26 C27 -0.2(11) . .
N3 C29 C30 O29 -3.4(10) . .
N3 C29 C30 O30 176.3(7) . .
C1 Ge1 O1 Nd1 128.3(3) . .
C1 Ge1 O1 Ge2 -122.4(4) . .
C1 Ge1 O6 Nd1 -128.9(3) . .
C1 Ge1 O6 Ge6 105.1(4) . .
C1 Ge1 O7 Nd3 -82.5(3) . 3_667
C1 Ge1 O7 Nd5 88.0(3) . 3_667
C1 C2 C3 O13 39.4(14) . .
C1 C2 C3 O14 -153.4(8) . .
C4 Ge2 O1 Nd1 -136.8(2) . .
C4 Ge2 O1 Ge1 112.6(4) . .
C4 Ge2 O2 Nd1 134.8(2) . .
C4 Ge2 O2 Ge3 -94.1(3) . .
C4 Ge2 O8 Nd4 75.8(3) . 3_667
C4 Ge2 O8 Nd5 -69.8(3) . 3_667
C4 C5 C6 O15 4.7(9) . .
C4 C5 C6 O16 -174.6(6) . .
C7 Ge3 O2 Nd1 -122.5(2) . .
C7 Ge3 O2 Ge2 104.7(3) . .
C7 Ge3 O3 Nd1 126.5(2) . .
C7 Ge3 O3 Ge4 -109.4(4) . .
C7 Ge3 O9 Nd3 70.4(4) . .
C7 Ge3 O9 Nd4 -83.9(3) . 3_667
C7 C8 C9 O17 43.0(8) . .
C7 C8 C9 O18 -138.4(6) . .
C10 Ge4 O3 Nd1 -127.6(3) . .
C10 Ge4 O3 Ge3 109.3(4) . .
C10 Ge4 O4 Nd1 131.5(2) . .
C10 Ge4 O4 Ge5 -105.3(3) . .
C10 Ge4 O10 Nd3 -84.3(3) . .
C10 Ge4 O10 Nd5 77.8(3) . .
C10 C11 C12 O19 15.6(11) . .
C10 C11 C12 O20 -166.4(7) . .
C13 Ge5 O4 Nd1 -119.7(2) . .
C13 Ge5 O4 Ge4 115.9(3) . .
C13 Ge5 O5 Nd1 125.0(2) . .
C13 Ge5 O5 Ge6 -103.2(3) . .
C13 Ge5 O11 Nd4 73.0(4) . .
C13 Ge5 O11 Nd5 -81.5(3) . .
C13 C14 C15 O21 37.9(9) . .
C13 C14 C15 O22 -141.6(6) . .
C16 Ge6 O5 Nd1 -123.3(2) . .
C16 Ge6 O5 Ge5 106.0(3) . .
C16 Ge6 O6 Nd1 125.3(2) . .
C16 Ge6 O6 Ge1 -106.0(4) . .
C16 Ge6 O12 Nd3 72.3(4) . 3_667
C16 Ge6 O12 Nd4 -85.3(3) . .
C16 C17 C18 O23 35.6(9) . .
C16 C17 C18 O24 -145.7(6) . .
C19 C20 C21 N2 -176.8(7) . .
C20 N1 C23 C22 -4.7(12) . .
C21 N2 C22 C23 0.0(15) . .
C22 N2 C21 C20 -1.4(13) . .
C23 N1 C20 C19 180.0(6) . .
C23 N1 C20 C21 3.3(10) . .
C24 C25 C26 C27 176.8(6) . .
C25 N3 C29 C28 -1.9(10) . .
C25 N3 C29 C30 -179.8(6) . .
C25 C26 C27 C28 1.1(11) . .
C26 C27 C28 C29 -2.3(12) . .
C27 C28 C29 N3 2.7(11) . .
C27 C28 C29 C30 -179.5(7) . .
C28 C29 C30 O29 178.7(7) . .
C28 C29 C30 O30 -1.5(12) . .
C29 N3 C25 C24 -176.6(6) . .
C29 N3 C25 C26 0.7(10) . .
